data_4325532
loop_
_publ_author_name
'Bin Xi'
'R. H. Holm'

_publ_section_title
;
 The [MoFe3S4]2+ Oxidation State: Synthesis, Substitution Reactions, and
 Structures of Phosphine-Ligated Cubane-Type Clusters with the S = 2
 Ground State
;
_journal_name_full 'Inorganic Chemistry'
_journal_page_first 6280
_journal_page_last 6288
_journal_paper_doi 10.1021/ic200641k
_journal_volume 50
_journal_year 2011
_chemical_formula_sum 'C83 H100 B2 Br2 Cl12 Fe6 Mo2 N12 P4 S8'
_chemical_formula_weight 2779.93
_chemical_name_systematic
; 
 ? 
;
_space_group_IT_number 2
_symmetry_cell_setting triclinic
_symmetry_space_group_name_Hall '-P 1'
_symmetry_space_group_name_H-M 'P -1'
_atom_sites_solution_hydrogens geom
_atom_sites_solution_primary direct
_atom_sites_solution_secondary difmap
_audit_creation_method SHELXL-97
_cell_angle_alpha 90.582(3)
_cell_angle_beta 92.433(3)
_cell_angle_gamma 111.480(3)
_cell_formula_units_Z 2
_cell_length_a 12.9300(6)
_cell_length_b 17.3950(8)
_cell_length_c 26.2891(12)
_cell_measurement_reflns_used 19048
_cell_measurement_temperature 100(2)
_cell_measurement_theta_max 25.59
_cell_measurement_theta_min 2.24
_cell_volume 5495.1(5)
_computing_cell_refinement 'SAINT 7.46A (Bruker-AXS,2009)'
_computing_data_collection 'APEX2 v2009.3.0 (Bruker-AXS,2009)'
_computing_data_reduction 'SAINT 7.46A (Bruker-AXS,2009)'
_computing_molecular_graphics 'Bruker SHELXTL'
_computing_publication_material 'Bruker SHELXTL'
_computing_structure_refinement 'SHELXL-97 (Sheldrick, 2008)'
_computing_structure_solution 'SHELXS-97 (Sheldrick, 2008)'
_diffrn_ambient_temperature 100(2)
_diffrn_measured_fraction_theta_full 0.995
_diffrn_measured_fraction_theta_max 0.995
_diffrn_measurement_device_type 'CCD area detector'
_diffrn_measurement_method 'phi and omega scans'
_diffrn_radiation_monochromator graphite
_diffrn_radiation_source 'fine-focus sealed tube'
_diffrn_radiation_type MoK\a
_diffrn_radiation_wavelength 0.71073
_diffrn_reflns_av_R_equivalents 0.0000
_diffrn_reflns_av_sigmaI/netI 0.1111
_diffrn_reflns_limit_h_max 15
_diffrn_reflns_limit_h_min -15
_diffrn_reflns_limit_k_max 21
_diffrn_reflns_limit_k_min -21
_diffrn_reflns_limit_l_max 32
_diffrn_reflns_limit_l_min 0
_diffrn_reflns_number 31306
_diffrn_reflns_theta_full 25.76
_diffrn_reflns_theta_max 25.76
_diffrn_reflns_theta_min 1.55
_exptl_absorpt_coefficient_mu 2.265
_exptl_absorpt_correction_T_max 0.9149
_exptl_absorpt_correction_T_min 0.3435
_exptl_absorpt_correction_type multi-scan
_exptl_absorpt_process_details twinabs
_exptl_crystal_colour black
_exptl_crystal_density_diffrn 1.680
_exptl_crystal_description needle
_exptl_crystal_F_000 2788
_exptl_crystal_size_max 0.60
_exptl_crystal_size_mid 0.30
_exptl_crystal_size_min 0.04
_refine_diff_density_max 2.013
_refine_diff_density_min -1.366
_refine_diff_density_rms 0.192
_refine_ls_extinction_method none
_refine_ls_goodness_of_fit_ref 1.038
_refine_ls_hydrogen_treatment constr
_refine_ls_matrix_type full
_refine_ls_number_parameters 1135
_refine_ls_number_reflns 31308
_refine_ls_number_restraints 111
_refine_ls_restrained_S_all 1.038
_refine_ls_R_factor_all 0.1373
_refine_ls_R_factor_gt 0.0898
_refine_ls_shift/su_max 0.001
_refine_ls_shift/su_mean 0.000
_refine_ls_structure_factor_coef Fsqd
_refine_ls_weighting_details 'calc w=1/[\s^2^(Fo^2^)+(0.0327P)^2^+91.7426P] where P=(Fo^2^+2Fc^2^)/3'
_refine_ls_weighting_scheme calc
_refine_ls_wR_factor_gt 0.1892
_refine_ls_wR_factor_ref 0.2113
_reflns_number_gt 21381
_reflns_number_total 31308
_reflns_threshold_expression >2sigma(I)
_cod_data_source_file ic200641k_si_001_10.cif
_cod_data_source_block ClBr
_cod_original_cell_volume 5495.1(4)
_cod_database_code 4325532

loop_
_symmetry_equiv_pos_as_xyz
'x, y, z'
'-x, -y, -z'

loop_
_atom_site_label
_atom_site_type_symbol
_atom_site_fract_x
_atom_site_fract_y
_atom_site_fract_z
_atom_site_U_iso_or_equiv
_atom_site_adp_type
_atom_site_occupancy
_atom_site_symmetry_multiplicity
_atom_site_calc_flag
_atom_site_refinement_flags
_atom_site_disorder_assembly
_atom_site_disorder_group
Mo1 Mo 0.12199(7) 0.81914(6) 0.46614(3) 0.0223(2) Uani 1 1 d . A .
Br2 Br 0.1117(11) 0.5490(4) 0.4192(5) 0.0303(12) Uani 0.50 1 d PDU A 1
Br3 Br 0.4177(5) 0.9263(4) 0.3565(4) 0.0460(12) Uani 0.50 1 d PDU A 1
Fe1 Fe 0.03247(13) 0.78498(10) 0.37029(6) 0.0271(4) Uani 1 1 d . A .
Fe2 Fe 0.12183(13) 0.68646(9) 0.41283(6) 0.0246(3) Uani 1 1 d D . .
Fe3 Fe 0.24916(13) 0.83789(10) 0.38624(6) 0.0265(4) Uani 1 1 d D A .
Cl2 Cl 0.120(3) 0.5571(9) 0.4142(12) 0.0303(12) Uani 0.50 1 d PDU A 2
Cl3 Cl 0.4161(12) 0.9086(11) 0.3565(10) 0.0460(12) Uani 0.50 1 d PDU A 2
S1 S -0.0348(2) 0.70456(17) 0.43501(10) 0.0261(6) Uani 1 1 d . A .
S2 S 0.1402(2) 0.73388(18) 0.33103(10) 0.0317(6) Uani 1 1 d . A .
S3 S 0.2706(2) 0.77447(17) 0.45878(10) 0.0260(6) Uani 1 1 d . A .
S4 S 0.1392(2) 0.90987(17) 0.39892(11) 0.0285(6) Uani 1 1 d . . .
P1 P -0.1016(3) 0.7938(2) 0.31581(13) 0.0403(8) Uani 1 1 d D . .
N1 n 0.0068(7) 0.8728(5) 0.4992(4) 0.033(2) Uani 1 1 d . . .
N2 n 0.0191(8) 0.8999(5) 0.5478(4) 0.029(2) Uani 1 1 d . A .
N3 n 0.0997(7) 0.7617(5) 0.5417(3) 0.027(2) Uani 1 1 d . . .
N4 n 0.1032(8) 0.8052(6) 0.5854(3) 0.030(2) Uani 1 1 d . A .
N5 n 0.2413(7) 0.9256(5) 0.5096(3) 0.025(2) Uani 1 1 d . . .
N6 n 0.2230(8) 0.9442(5) 0.5590(3) 0.028(2) Uani 1 1 d . A .
C1 C -0.0823(9) 0.8847(6) 0.4793(4) 0.026(2) Uani 1 1 d . A .
H1 H -0.1106 0.8710 0.4451 0.031 Uiso 1 1 calc R . .
C2 C -0.1277(10) 0.9197(7) 0.5151(6) 0.044(4) Uani 1 1 d . . .
H2 H -0.1911 0.9348 0.5108 0.052 Uiso 1 1 calc R A .
C3 C -0.0602(9) 0.9279(6) 0.5586(5) 0.033(3) Uani 1 1 d . A .
H3 H -0.0690 0.9498 0.5906 0.039 Uiso 1 1 calc R . .
C4 C 0.0856(9) 0.6856(7) 0.5567(5) 0.031(3) Uani 1 1 d . A .
H4 H 0.0820 0.6414 0.5343 0.038 Uiso 1 1 calc R . .
C5 C 0.0769(10) 0.6788(8) 0.6085(4) 0.038(3) Uani 1 1 d . . .
H5 H 0.0650 0.6311 0.6282 0.045 Uiso 1 1 calc R A .
C6 C 0.0893(10) 0.7552(8) 0.6249(4) 0.036(3) Uani 1 1 d . A .
H6 H 0.0884 0.7713 0.6594 0.043 Uiso 1 1 calc R . .
C7 C 0.3422(9) 0.9792(7) 0.5000(4) 0.031(3) Uani 1 1 d . A .
H7 H 0.3777 0.9789 0.4692 0.037 Uiso 1 1 calc R . .
C8 C 0.3882(10) 1.0334(8) 0.5385(5) 0.037(3) Uani 1 1 d . . .
H8 H 0.4578 1.0783 0.5399 0.045 Uiso 1 1 calc R A .
C9 C 0.3111(11) 1.0091(7) 0.5759(6) 0.043(3) Uani 1 1 d . A .
H9 H 0.3198 1.0349 0.6086 0.051 Uiso 1 1 calc R . .
C11 C -0.2040(11) 0.6967(9) 0.2919(6) 0.059(4) Uani 1 1 d . A .
H11B H -0.2460 0.6661 0.3206 0.071 Uiso 1 1 calc R . .
H11A H -0.2574 0.7079 0.2678 0.071 Uiso 1 1 calc R . .
C12 C -0.1507(14) 0.6423(9) 0.2646(5) 0.064(5) Uani 1 1 d . . .
H12A H -0.2092 0.5904 0.2526 0.096 Uiso 1 1 d R A .
H12C H -0.0983 0.6303 0.2883 0.096 Uiso 1 1 d R . .
H12B H -0.1110 0.6717 0.2354 0.096 Uiso 1 1 d R . .
C13B C -0.0480(13) 0.8482(9) 0.2588(6) 0.068(5) Uani 1 1 d . A .
H13A H -0.0148 0.8155 0.2387 0.082 Uiso 1 1 calc R . .
H13B H -0.1103 0.8537 0.2379 0.082 Uiso 1 1 calc R . .
C14B C 0.0399(16) 0.9344(10) 0.2707(7) 0.100(8) Uani 1 1 d . . .
H14B H 0.0681 0.9611 0.2388 0.150 Uiso 1 1 d R A .
H14A H 0.1015 0.9293 0.2917 0.150 Uiso 1 1 d R . .
H14C H 0.0065 0.9679 0.2892 0.150 Uiso 1 1 d R . .
C15 C -0.157(4) 0.875(3) 0.3342(15) 0.0403(8) Uani 0.25 1 d PD A 1
H15A H -0.1930 0.8588 0.3669 0.048 Uiso 0.25 1 calc PR A 1
H15B H -0.0923 0.9269 0.3407 0.048 Uiso 0.25 1 calc PR A 1
C15B C -0.1973(13) 0.8386(11) 0.3431(6) 0.0403(8) Uani 0.75 1 d PD A 2
H15C H -0.2213 0.8113 0.3757 0.048 Uiso 0.75 1 calc PR A 2
H15D H -0.1538 0.8977 0.3514 0.048 Uiso 0.75 1 calc PR A 2
C16 C -0.235(4) 0.892(3) 0.2991(17) 0.0403(8) Uani 0.25 1 d PD A 1
H16A H -0.2712 0.9241 0.3170 0.060 Uiso 0.25 1 calc PR A 1
H16B H -0.2917 0.8395 0.2862 0.060 Uiso 0.25 1 calc PR A 1
H16C H -0.1955 0.9231 0.2706 0.060 Uiso 0.25 1 calc PR A 1
C16B C -0.2968(11) 0.8342(11) 0.3132(6) 0.0403(8) Uani 0.75 1 d PD A 2
H16F H -0.3420 0.8577 0.3324 0.060 Uiso 0.75 1 d PR A 2
H16D H -0.3417 0.7770 0.3028 0.060 Uiso 0.75 1 d PR A 2
H16E H -0.2711 0.8668 0.2829 0.060 Uiso 0.75 1 d PR A 2
B1 B 0.1146(11) 0.8950(8) 0.5829(5) 0.032(3) Uani 1 1 d . . .
H1A H 0.1121 0.9179 0.6177 0.038 Uiso 1 1 calc R A .
Cl39 Cl 0.582(2) 0.313(2) 0.2617(12) 0.164(3) Uani 0.25 1 d PD B 3
Cl49 Cl 0.764(3) 0.2687(19) 0.2419(12) 0.164(3) Uani 0.25 1 d PD B 3
C89 C 0.721(3) 0.332(4) 0.281(2) 0.085(5) Uani 0.25 1 d PD B 3
H89A H 0.7680 0.3913 0.2775 0.101 Uiso 0.25 1 calc PR B 3
H89B H 0.7268 0.3183 0.3177 0.101 Uiso 0.25 1 calc PR B 3
Cl9 Cl 0.7974(14) 0.4148(10) 0.2477(6) 0.164(3) Uani 0.50 1 d PD C 1
Cl10 Cl 0.6153(14) 0.2675(9) 0.2327(6) 0.164(3) Uani 0.50 1 d PD C 1
C75 C 0.662(2) 0.3755(13) 0.2199(15) 0.085(5) Uani 0.50 1 d PD C 1
H75A H 0.6625 0.3847 0.1828 0.101 Uiso 0.50 1 calc PR C 1
H75B H 0.6144 0.4015 0.2357 0.101 Uiso 0.50 1 calc PR C 1
Mo2 Mo 0.62547(7) 0.82571(6) 0.03982(4) 0.0227(2) Uani 1 1 d . D .
Br5 Br 0.9545(4) 0.9464(3) 0.1430(4) 0.0477(12) Uani 0.50 1 d PDU D 1
Br6 Br 0.6312(10) 0.5671(3) 0.1000(4) 0.0353(12) Uani 0.50 1 d PDU D 1
Fe4 Fe 0.56086(14) 0.81308(10) 0.13724(6) 0.0306(4) Uani 1 1 d . D .
Fe5 Fe 0.77416(13) 0.85596(10) 0.11864(6) 0.0293(4) Uani 1 1 d D . .
Fe6 Fe 0.63440(13) 0.70263(9) 0.09841(6) 0.0264(4) Uani 1 1 d D D .
Cl5 Cl 0.9534(9) 0.9265(9) 0.1422(9) 0.0477(12) Uani 0.50 1 d PDU D 2
Cl6 Cl 0.640(3) 0.5758(9) 0.1069(10) 0.0353(12) Uani 0.50 1 d PDU D 2
S5 S 0.6667(2) 0.93012(17) 0.10344(11) 0.0315(6) Uani 1 1 d . D .
S6 S 0.4743(2) 0.72021(17) 0.07530(11) 0.0282(6) Uani 1 1 d . . .
S7 S 0.6747(2) 0.76505(19) 0.17809(11) 0.0330(7) Uani 1 1 d . D .
S8 S 0.7722(2) 0.77796(17) 0.04893(11) 0.0283(6) Uani 1 1 d . D .
P4 P 0.4487(3) 0.8423(3) 0.19292(13) 0.0492(9) Uani 1 1 d D . .
N11 n 0.7370(7) 0.9228(5) -0.0081(3) 0.0224(19) Uani 1 1 d . . .
N12 n 0.7074(7) 0.9331(5) -0.0573(3) 0.026(2) Uani 1 1 d . D .
N13 n 0.5786(7) 0.7539(5) -0.0338(3) 0.0220(19) Uani 1 1 d . . .
N14 n 0.5748(8) 0.7900(6) -0.0779(3) 0.028(2) Uani 1 1 d . D .
N15 n 0.5035(7) 0.8740(5) 0.0054(3) 0.0213(19) Uani 1 1 d . . .
N16 n 0.5053(7) 0.8942(5) -0.0446(3) 0.025(2) Uani 1 1 d . D .
C21 C 0.8383(9) 0.9766(7) 0.0007(4) 0.028(2) Uani 1 1 d . D .
H21 H 0.8800 0.9818 0.0320 0.033 Uiso 1 1 calc R . .
C22 C 0.8763(10) 1.0235(7) -0.0394(4) 0.031(3) Uani 1 1 d . . .
H22 H 0.9465 1.0671 -0.0413 0.037 Uiso 1 1 calc R D .
C23 C 0.7928(10) 0.9957(7) -0.0779(5) 0.036(3) Uani 1 1 d . D .
H23 H 0.7947 1.0158 -0.1115 0.043 Uiso 1 1 calc R . .
C24 C 0.5419(9) 0.6737(7) -0.0439(5) 0.033(3) Uani 1 1 d . D .
H24 H 0.5350 0.6329 -0.0191 0.040 Uiso 1 1 calc R . .
C25 C 0.5149(11) 0.6570(8) -0.0949(5) 0.045(3) Uani 1 1 d . . .
H25 H 0.4875 0.6044 -0.1119 0.054 Uiso 1 1 calc R D .
C26 C 0.5354(10) 0.7313(7) -0.1159(4) 0.034(3) Uani 1 1 d . D .
H26 H 0.5244 0.7409 -0.1509 0.041 Uiso 1 1 calc R . .
C27 C 0.4171(9) 0.8880(6) 0.0225(4) 0.024(2) Uani 1 1 d . D .
H27 H 0.3946 0.8791 0.0565 0.029 Uiso 1 1 calc R . .
C28 C 0.3645(9) 0.9161(7) -0.0137(4) 0.030(3) Uani 1 1 d . . .
H28 H 0.3007 0.9303 -0.0105 0.036 Uiso 1 1 calc R D .
C29 C 0.4220(9) 0.9196(6) -0.0557(5) 0.032(3) Uani 1 1 d . D .
H29 H 0.4057 0.9374 -0.0881 0.038 Uiso 1 1 calc R . .
C41 C 0.522(3) 0.9384(11) 0.2328(12) 0.069(4) Uani 0.64(2) 1 d PDU D 1
H41B H 0.4752 0.9411 0.2610 0.083 Uiso 0.64(2) 1 d PR D 1
H41A H 0.5917 0.9353 0.2482 0.083 Uiso 0.64(2) 1 d PR D 1
C41B C 0.514(6) 0.942(2) 0.230(3) 0.070(4) Uani 0.36(2) 1 d PDU D 2
H41D H 0.5275 0.9897 0.2072 0.084 Uiso 0.36(2) 1 d PR D 2
H41C H 0.4609 0.9448 0.2552 0.084 Uiso 0.36(2) 1 d PR D 2
C42 C 0.553(2) 1.0173(14) 0.2050(10) 0.071(4) Uani 0.64(2) 1 d PDU D 1
H42C H 0.5939 1.0644 0.2280 0.107 Uiso 0.64(2) 1 d PR D 1
H42B H 0.4846 1.0232 0.1914 0.107 Uiso 0.64(2) 1 d PR D 1
H42A H 0.5994 1.0155 0.1769 0.107 Uiso 0.64(2) 1 d PR D 1
C42B C 0.620(4) 0.951(3) 0.2576(17) 0.070(4) Uani 0.36(2) 1 d PDU D 2
H42F H 0.6426 0.9964 0.2829 0.106 Uiso 0.36(2) 1 d PR D 2
H42E H 0.6775 0.9609 0.2327 0.106 Uiso 0.36(2) 1 d PR D 2
H42D H 0.6097 0.8989 0.2747 0.106 Uiso 0.36(2) 1 d PR D 2
C43 C 0.3245(11) 0.8558(9) 0.1652(5) 0.047(3) Uani 1 1 d . D .
H43B H 0.3491 0.9062 0.1448 0.056 Uiso 1 1 calc R . .
H43A H 0.2861 0.8084 0.1414 0.056 Uiso 1 1 calc R . .
C44 C 0.2414(12) 0.8627(10) 0.2009(6) 0.059(4) Uani 1 1 d . . .
H44B H 0.1795 0.8698 0.1813 0.089 Uiso 1 1 d R D .
H44C H 0.2766 0.9105 0.2242 0.089 Uiso 1 1 d R . .
H44A H 0.2133 0.8123 0.2206 0.089 Uiso 1 1 d R . .
C45 C 0.4053(13) 0.7675(10) 0.2413(6) 0.067(3) Uani 1 1 d . D .
H45A H 0.4714 0.7672 0.2615 0.081 Uiso 1 1 calc R . .
H45B H 0.3575 0.7831 0.2645 0.081 Uiso 1 1 calc R . .
C46 C 0.3418(13) 0.6820(10) 0.2188(6) 0.067(3) Uani 1 1 d . . .
H46B H 0.3192 0.6426 0.2463 0.101 Uiso 1 1 d R D .
H46A H 0.3894 0.6661 0.1963 0.101 Uiso 1 1 d R . .
H46C H 0.2755 0.6820 0.1993 0.101 Uiso 1 1 d R . .
B2 B 0.5926(11) 0.8824(8) -0.0790(5) 0.030(3) Uani 1 1 d . . .
H2A H 0.5819 0.8990 -0.1145 0.035 Uiso 1 1 calc R D .
Cl19 Cl 0.6933(14) 0.4226(9) 0.2061(7) 0.070(5) Uani 0.25 1 d PD E 2
Cl20 Cl 0.8220(13) 0.3567(13) 0.2643(5) 0.079(6) Uani 0.25 1 d PD E 2
C99 C 0.684(2) 0.340(3) 0.245(3) 0.085(5) Uani 0.25 1 d PD E 2
H99B H 0.6398 0.3393 0.2750 0.101 Uiso 0.25 1 calc PR E 2
H99A H 0.6498 0.2864 0.2260 0.101 Uiso 0.25 1 calc PR E 2
Cl12 Cl 0.2496(6) 0.1434(3) 0.3237(3) 0.132(3) Uani 1 1 d . . .
Cl13 Cl 0.3316(7) 0.1059(5) 0.2319(3) 0.164(3) Uani 1 1 d . . .
C2Q C 0.3279(16) 0.0922(11) 0.2958(7) 0.085(5) Uani 1 1 d . . .
H2QA H 0.4046 0.1137 0.3112 0.101 Uiso 1 1 calc R . .
H2QB H 0.2946 0.0324 0.3026 0.101 Uiso 1 1 calc R . .
P1S P 0.4861(2) 0.48147(17) 0.37273(11) 0.0251(6) Uani 1 1 d . . .
C1S C 0.3756(5) 0.4113(4) 0.4058(3) 0.024(2) Uani 1 1 d G . .
C2S C 0.3673(6) 0.3295(4) 0.4094(3) 0.040(3) Uani 1 1 d G . .
H2S H 0.4223 0.3125 0.3954 0.049 Uiso 1 1 calc R . .
C3S C 0.2785(6) 0.2728(3) 0.4333(3) 0.043(3) Uani 1 1 d G . .
H3S H 0.2729 0.2169 0.4357 0.052 Uiso 1 1 calc R . .
C4S C 0.1981(5) 0.2977(4) 0.4537(3) 0.040(3) Uani 1 1 d G . .
H4S H 0.1374 0.2589 0.4701 0.048 Uiso 1 1 calc R . .
C5S C 0.2064(5) 0.3794(4) 0.4502(3) 0.031(3) Uani 1 1 d G . .
H5S H 0.1514 0.3965 0.4642 0.037 Uiso 1 1 calc R . .
C6S C 0.2951(6) 0.4362(3) 0.4263(3) 0.033(3) Uani 1 1 d G . .
H6S H 0.3008 0.4920 0.4239 0.039 Uiso 1 1 calc R . .
C11S C 0.6104(5) 0.4680(5) 0.3939(3) 0.027(2) Uani 1 1 d G . .
C12S C 0.6225(5) 0.4437(5) 0.4433(2) 0.040(3) Uani 1 1 d G . .
H12 H 0.5600 0.4250 0.4640 0.048 Uiso 1 1 calc R . .
C13S C 0.7258(7) 0.4466(5) 0.4624(2) 0.042(3) Uani 1 1 d G . .
H13 H 0.7340 0.4300 0.4961 0.051 Uiso 1 1 calc R . .
C14S C 0.8171(5) 0.4739(5) 0.4320(3) 0.047(4) Uani 1 1 d G . .
H14 H 0.8878 0.4760 0.4451 0.057 Uiso 1 1 calc R . .
C15S C 0.8051(5) 0.4983(5) 0.3826(3) 0.039(3) Uani 1 1 d G . .
H15 H 0.8675 0.5169 0.3619 0.047 Uiso 1 1 calc R . .
C16S C 0.7018(6) 0.4953(4) 0.3636(2) 0.042(3) Uani 1 1 d G . .
H16 H 0.6935 0.5119 0.3298 0.050 Uiso 1 1 calc R . .
C21S C 0.4967(6) 0.5841(3) 0.3874(3) 0.027(2) Uani 1 1 d G . .
C22S C 0.5768(6) 0.6341(5) 0.4227(3) 0.041(3) Uani 1 1 d G . .
H22A H 0.6287 0.6141 0.4389 0.049 Uiso 1 1 calc R . .
C23S C 0.5809(7) 0.7133(5) 0.4342(3) 0.059(4) Uani 1 1 d G . .
H23A H 0.6356 0.7475 0.4584 0.071 Uiso 1 1 calc R . .
C24S C 0.5049(8) 0.7425(4) 0.4105(4) 0.061(4) Uani 1 1 d G . .
H24A H 0.5076 0.7967 0.4184 0.073 Uiso 1 1 calc R . .
C25S C 0.4248(6) 0.6925(5) 0.3752(3) 0.049(3) Uani 1 1 d G . .
H25A H 0.3729 0.7124 0.3590 0.059 Uiso 1 1 calc R . .
C26S C 0.4207(6) 0.6133(4) 0.3637(3) 0.035(3) Uani 1 1 d G . .
H26A H 0.3660 0.5791 0.3395 0.042 Uiso 1 1 calc R . .
C31S C 0.4614(6) 0.4642(5) 0.3054(2) 0.036(3) Uani 1 1 d G . .
C32S C 0.3948(6) 0.3858(4) 0.2867(3) 0.043(3) Uani 1 1 d G . .
H32 H 0.3650 0.3420 0.3095 0.052 Uiso 1 1 calc R . .
C33S C 0.3717(7) 0.3715(5) 0.2346(3) 0.065(5) Uani 1 1 d G . .
H33 H 0.3262 0.3180 0.2218 0.078 Uiso 1 1 calc R . .
C34S C 0.4153(8) 0.4356(7) 0.2012(2) 0.072(5) Uani 1 1 d G . .
H34 H 0.3995 0.4258 0.1656 0.086 Uiso 1 1 calc R . .
C35S C 0.4819(8) 0.5139(6) 0.2199(3) 0.065(5) Uani 1 1 d G . .
H35 H 0.5117 0.5577 0.1971 0.077 Uiso 1 1 calc R . .
C36S C 0.5050(7) 0.5282(4) 0.2720(3) 0.043(3) Uani 1 1 d G . .
H36 H 0.5505 0.5818 0.2848 0.051 Uiso 1 1 calc R . .
P2S P 0.9681(2) 0.51224(17) -0.12392(11) 0.0253(6) Uani 1 1 d . . .
C41S C 0.9357(6) 0.5232(4) -0.18951(19) 0.028(2) Uani 1 1 d G . .
C42S C 0.9393(6) 0.4678(4) -0.2273(3) 0.030(3) Uani 1 1 d G . .
H42 H 0.9575 0.4213 -0.2185 0.037 Uiso 1 1 calc R . .
C43S C 0.9162(6) 0.4805(4) -0.2779(2) 0.036(3) Uani 1 1 d G . .
H43 H 0.9187 0.4427 -0.3037 0.043 Uiso 1 1 calc R . .
C44S C 0.8896(6) 0.5486(5) -0.29083(19) 0.034(3) Uani 1 1 d G . .
H44 H 0.8738 0.5572 -0.3255 0.041 Uiso 1 1 calc R . .
C45S C 0.8860(6) 0.6039(4) -0.2531(3) 0.040(3) Uani 1 1 d G . .
H45 H 0.8677 0.6504 -0.2619 0.048 Uiso 1 1 calc R . .
C46S C 0.9090(6) 0.5912(4) -0.2024(2) 0.036(3) Uani 1 1 d G . .
H46 H 0.9065 0.6291 -0.1766 0.043 Uiso 1 1 calc R . .
C51S C 0.9672(6) 0.4109(3) -0.1127(3) 0.025(2) Uani 1 1 d G . .
C52S C 1.0497(5) 0.3876(4) -0.1325(3) 0.035(3) Uani 1 1 d G . .
H52 H 1.1041 0.4246 -0.1528 0.042 Uiso 1 1 calc R . .
C53S C 1.0524(6) 0.3100(4) -0.1226(3) 0.037(3) Uani 1 1 d G . .
H53 H 1.1087 0.2940 -0.1361 0.044 Uiso 1 1 calc R . .
C54S C 0.9728(7) 0.2558(3) -0.0929(3) 0.053(4) Uani 1 1 d G . .
H54 H 0.9747 0.2028 -0.0861 0.064 Uiso 1 1 calc R . .
C55S C 0.8904(6) 0.2791(4) -0.0731(3) 0.040(3) Uani 1 1 d G . .
H55 H 0.8360 0.2421 -0.0527 0.048 Uiso 1 1 calc R . .
C56S C 0.8876(5) 0.3567(4) -0.0830(3) 0.035(3) Uani 1 1 d G . .
H56 H 0.8313 0.3727 -0.0694 0.042 Uiso 1 1 calc R . .
C61S C 0.8673(5) 0.5321(4) -0.0874(3) 0.029(3) Uani 1 1 d G . .
C62S C 0.7549(6) 0.4923(4) -0.1010(2) 0.036(3) Uani 1 1 d G . .
H62 H 0.7326 0.4568 -0.1304 0.044 Uiso 1 1 calc R . .
C63S C 0.6751(4) 0.5043(5) -0.0715(3) 0.038(3) Uani 1 1 d G . .
H63 H 0.5983 0.4771 -0.0807 0.045 Uiso 1 1 calc R . .
C64S C 0.7078(6) 0.5562(5) -0.0284(3) 0.051(4) Uani 1 1 d G . .
H64 H 0.6532 0.5644 -0.0083 0.061 Uiso 1 1 calc R . .
C65S C 0.8201(7) 0.5960(5) -0.0149(2) 0.042(3) Uani 1 1 d G . .
H65 H 0.8424 0.6315 0.0145 0.051 Uiso 1 1 calc R . .
C66S C 0.8999(5) 0.5840(4) -0.0444(3) 0.034(3) Uani 1 1 d G . .
H66 H 0.9767 0.6112 -0.0352 0.041 Uiso 1 1 calc R . .
C71S C 1.1010(5) 0.5835(4) -0.1030(3) 0.025(2) Uani 1 1 d G . .
C72S C 1.1402(6) 0.6632(4) -0.1213(3) 0.045(3) Uani 1 1 d G . .
H72 H 1.1016 0.6772 -0.1491 0.054 Uiso 1 1 calc R . .
C73S C 1.2358(6) 0.7226(3) -0.0989(3) 0.040(3) Uani 1 1 d G . .
H73 H 1.2626 0.7771 -0.1114 0.048 Uiso 1 1 calc R . .
C74S C 1.2923(5) 0.7022(4) -0.0582(3) 0.032(3) Uani 1 1 d G . .
H74 H 1.3576 0.7428 -0.0429 0.039 Uiso 1 1 calc R . .
C75S C 1.2531(6) 0.6225(4) -0.0399(2) 0.037(3) Uani 1 1 d G . .
H75 H 1.2917 0.6085 -0.0122 0.045 Uiso 1 1 calc R . .
C76S C 1.1575(6) 0.5631(3) -0.0623(3) 0.033(3) Uani 1 1 d G . .
H76 H 1.1307 0.5086 -0.0498 0.040 Uiso 1 1 calc R . .
Cl16 Cl 0.908(3) 1.1956(12) 0.2191(10) 0.185(6) Uani 0.371(9) 1 d PD F 1
Cl17 Cl 0.836(3) 1.0472(15) 0.2627(9) 0.185(6) Uani 0.371(9) 1 d PD F 1
Cl26 Cl 0.8040(16) 1.1590(10) 0.2130(6) 0.185(6) Uani 0.629(9) 1 d PD F 2
Cl27 Cl 1.0040(15) 1.1437(8) 0.2468(7) 0.209(8) Uani 0.629(9) 1 d PD F 2
C4Q C 0.8778(19) 1.0999(17) 0.1983(11) 0.187(16) Uani 1 1 d D . .
H4QB H 0.9432 1.0911 0.1850 0.224 Uiso 0.371(9) 1 calc PR F 1
H4QA H 0.8154 1.0821 0.1723 0.224 Uiso 0.371(9) 1 calc PR F 1
H4QC H 0.9011 1.1074 0.1628 0.224 Uiso 0.629(9) 1 calc PR F 2
H4QD H 0.8351 1.0406 0.2036 0.224 Uiso 0.629(9) 1 calc PR F 2
Cl14 Cl 0.4873(6) 1.1744(5) 0.4355(3) 0.144(3) Uani 1 1 d . G .
Cl15 Cl 0.6063(12) 1.2373(13) 0.3580(6) 0.162(6) Uani 0.50 1 d P G 1
Cl25 Cl 0.6229(12) 1.1506(13) 0.3443(6) 0.162(6) Uani 0.50 1 d P G 2
C3Q C 0.5986(18) 1.176(2) 0.4095(8) 0.182(16) Uani 1 1 d . . .
H3QC H 0.6254 1.1397 0.4310 0.218 Uiso 0.50 1 calc PR G 2
H3QD H 0.6528 1.2325 0.4163 0.218 Uiso 0.50 1 calc PR G 2
H3QA H 0.5919 1.1193 0.3986 0.218 Uiso 0.50 1 calc PR G 1
H3QB H 0.6647 1.1996 0.4332 0.218 Uiso 0.50 1 calc PR G 1
Cl1S Cl 1.0225(4) 0.8125(3) -0.0651(2) 0.0921(16) Uani 1 1 d . H .
Cl11 Cl 0.812(2) 0.7442(11) -0.1181(16) 0.077(7) Uani 0.45(9) 1 d PD H 1
Cl21 Cl 0.838(2) 0.776(4) -0.1374(16) 0.114(13) Uani 0.55(9) 1 d PD H 2
C1Q C 0.8960(15) 0.8240(11) -0.0812(6) 0.075(5) Uani 1 1 d D . .
H1QB H 0.8585 0.8276 -0.0498 0.090 Uiso 0.45(9) 1 calc PR H 1
H1QA H 0.9109 0.8760 -0.0996 0.090 Uiso 0.45(9) 1 calc PR H 1
H1QD H 0.8437 0.8011 -0.0540 0.090 Uiso 0.55(9) 1 calc PR H 2
H1QC H 0.9090 0.8835 -0.0834 0.090 Uiso 0.55(9) 1 calc PR H 2

loop_
_atom_site_aniso_label
_atom_site_aniso_U_11
_atom_site_aniso_U_22
_atom_site_aniso_U_33
_atom_site_aniso_U_23
_atom_site_aniso_U_13
_atom_site_aniso_U_12
Mo1 0.0258(5) 0.0233(5) 0.0193(5) -0.0021(4) 0.0003(4) 0.0111(4)
Br2 0.033(2) 0.0282(13) 0.032(3) -0.0009(14) -0.0019(17) 0.0141(17)
Br3 0.0424(10) 0.052(3) 0.0410(11) 0.001(2) 0.0076(8) 0.0133(14)
Fe1 0.0339(9) 0.0313(9) 0.0186(8) 0.0009(7) -0.0031(7) 0.0153(7)
Fe2 0.0315(9) 0.0266(8) 0.0184(8) -0.0023(6) -0.0019(6) 0.0145(7)
Fe3 0.0304(9) 0.0340(9) 0.0162(8) 0.0012(7) 0.0022(6) 0.0131(7)
Cl2 0.033(2) 0.0282(13) 0.032(3) -0.0009(14) -0.0019(17) 0.0141(17)
Cl3 0.0424(10) 0.052(3) 0.0410(11) 0.001(2) 0.0076(8) 0.0133(14)
S1 0.0288(14) 0.0264(14) 0.0233(14) -0.0025(11) -0.0030(11) 0.0109(12)
S2 0.0417(17) 0.0383(17) 0.0179(14) -0.0040(12) -0.0025(12) 0.0186(14)
S3 0.0291(14) 0.0279(14) 0.0236(15) -0.0044(11) -0.0012(11) 0.0137(12)
S4 0.0347(16) 0.0281(15) 0.0253(15) 0.0013(12) 0.0012(12) 0.0146(13)
P1 0.0399(18) 0.0479(19) 0.0354(18) 0.0032(15) -0.0094(14) 0.0200(15)
N1 0.024(5) 0.015(5) 0.058(7) 0.000(4) 0.001(5) 0.005(4)
N2 0.036(5) 0.021(5) 0.031(5) -0.012(4) 0.007(4) 0.011(4)
N3 0.030(5) 0.020(5) 0.030(5) 0.001(4) 0.004(4) 0.009(4)
N4 0.035(5) 0.039(6) 0.021(5) -0.008(4) 0.002(4) 0.018(5)
N5 0.032(5) 0.026(5) 0.013(4) -0.007(4) -0.002(4) 0.008(4)
N6 0.033(5) 0.025(5) 0.024(5) -0.001(4) -0.002(4) 0.008(4)
C1 0.038(6) 0.019(5) 0.018(6) 0.006(4) -0.001(5) 0.008(5)
C2 0.035(7) 0.016(6) 0.087(11) 0.004(6) 0.028(7) 0.015(5)
C3 0.033(6) 0.016(5) 0.054(8) 0.006(5) 0.012(6) 0.014(5)
C4 0.023(6) 0.026(6) 0.047(8) -0.003(5) 0.004(5) 0.012(5)
C5 0.047(7) 0.040(7) 0.028(7) 0.013(6) 0.001(6) 0.019(6)
C6 0.043(7) 0.052(8) 0.013(6) -0.002(5) 0.008(5) 0.018(6)
C7 0.030(6) 0.032(6) 0.029(6) -0.003(5) 0.004(5) 0.010(5)
C8 0.032(7) 0.041(7) 0.034(7) -0.019(6) 0.000(5) 0.009(6)
C9 0.047(8) 0.021(6) 0.058(9) -0.009(6) -0.001(7) 0.010(6)
C11 0.050(8) 0.057(9) 0.052(9) 0.016(7) -0.029(7) 0.000(7)
C12 0.103(13) 0.050(9) 0.024(7) -0.008(6) 0.008(8) 0.009(9)
C13B 0.067(10) 0.063(10) 0.048(9) 0.020(8) -0.030(8) -0.006(8)
C14B 0.117(16) 0.067(12) 0.071(13) 0.028(10) -0.054(11) -0.012(11)
C15 0.0399(18) 0.0479(19) 0.0354(18) 0.0032(15) -0.0094(14) 0.0200(15)
C15B 0.0399(18) 0.0479(19) 0.0354(18) 0.0032(15) -0.0094(14) 0.0200(15)
C16 0.0399(18) 0.0479(19) 0.0354(18) 0.0032(15) -0.0094(14) 0.0200(15)
C16B 0.0399(18) 0.0479(19) 0.0354(18) 0.0032(15) -0.0094(14) 0.0200(15)
B1 0.037(8) 0.029(7) 0.034(8) -0.005(6) 0.005(6) 0.017(6)
Cl39 0.200(6) 0.149(5) 0.116(5) -0.012(4) 0.067(4) 0.026(5)
Cl49 0.200(6) 0.149(5) 0.116(5) -0.012(4) 0.067(4) 0.026(5)
C89 0.091(12) 0.067(10) 0.086(13) 0.006(9) 0.004(10) 0.018(9)
Cl9 0.200(6) 0.149(5) 0.116(5) -0.012(4) 0.067(4) 0.026(5)
Cl10 0.200(6) 0.149(5) 0.116(5) -0.012(4) 0.067(4) 0.026(5)
C75 0.091(12) 0.067(10) 0.086(13) 0.006(9) 0.004(10) 0.018(9)
Mo2 0.0242(5) 0.0227(5) 0.0226(5) 0.0028(4) -0.0001(4) 0.0104(4)
Br5 0.0428(10) 0.052(3) 0.0407(11) 0.005(2) -0.0017(9) 0.0086(13)
Br6 0.039(2) 0.0283(14) 0.039(3) 0.0019(15) 0.0058(18) 0.0121(17)
Fe4 0.0365(9) 0.0375(10) 0.0234(9) 0.0042(7) 0.0026(7) 0.0199(8)
Fe5 0.0320(9) 0.0315(9) 0.0252(9) 0.0027(7) -0.0031(7) 0.0129(7)
Fe6 0.0290(8) 0.0287(9) 0.0250(8) 0.0068(7) 0.0026(7) 0.0143(7)
Cl5 0.0428(10) 0.052(3) 0.0407(11) 0.005(2) -0.0017(9) 0.0086(13)
Cl6 0.039(2) 0.0283(14) 0.039(3) 0.0019(15) 0.0058(18) 0.0121(17)
S5 0.0412(17) 0.0280(15) 0.0277(15) 0.0003(12) -0.0038(13) 0.0161(13)
S6 0.0269(14) 0.0275(14) 0.0310(15) 0.0061(12) 0.0042(12) 0.0106(12)
S7 0.0388(16) 0.0415(17) 0.0229(15) 0.0033(13) -0.0037(12) 0.0201(14)
S8 0.0289(14) 0.0314(15) 0.0274(15) 0.0048(12) 0.0012(12) 0.0142(12)
P4 0.062(2) 0.073(3) 0.0297(19) 0.0142(18) 0.0124(17) 0.043(2)
N11 0.029(5) 0.030(5) 0.011(4) -0.002(4) -0.003(4) 0.013(4)
N12 0.031(5) 0.028(5) 0.023(5) 0.010(4) 0.010(4) 0.014(4)
N13 0.033(5) 0.020(5) 0.014(5) -0.003(4) -0.004(4) 0.013(4)
N14 0.035(5) 0.032(5) 0.022(5) -0.006(4) -0.002(4) 0.019(4)
N15 0.021(4) 0.020(4) 0.024(5) 0.000(4) -0.008(4) 0.010(4)
N16 0.028(5) 0.020(5) 0.026(5) -0.001(4) -0.009(4) 0.009(4)
C21 0.024(6) 0.032(6) 0.029(6) 0.001(5) 0.000(5) 0.013(5)
C22 0.034(6) 0.042(7) 0.022(6) 0.000(5) 0.005(5) 0.018(6)
C23 0.044(7) 0.028(6) 0.039(7) 0.007(5) 0.003(6) 0.016(6)
C24 0.040(7) 0.025(6) 0.036(7) 0.003(5) -0.002(5) 0.014(5)
C25 0.052(8) 0.032(7) 0.057(9) -0.008(6) 0.002(7) 0.021(6)
C26 0.043(7) 0.043(7) 0.019(6) -0.005(5) 0.002(5) 0.019(6)
C27 0.030(6) 0.019(5) 0.021(6) 0.001(4) 0.000(4) 0.006(5)
C28 0.027(6) 0.024(6) 0.042(7) 0.000(5) 0.004(5) 0.012(5)
C29 0.026(6) 0.016(5) 0.045(8) 0.002(5) -0.007(5) -0.001(5)
C41 0.082(11) 0.063(8) 0.071(10) 0.001(7) 0.034(8) 0.032(8)
C41B 0.082(11) 0.063(8) 0.071(10) 0.001(7) 0.034(8) 0.032(8)
C42 0.083(11) 0.065(9) 0.071(10) 0.002(7) 0.033(8) 0.031(8)
C42B 0.082(11) 0.064(9) 0.071(10) 0.000(8) 0.033(8) 0.031(9)
C43 0.056(8) 0.057(9) 0.037(8) 0.007(6) 0.010(6) 0.032(7)
C44 0.062(9) 0.086(12) 0.049(9) 0.007(8) 0.002(7) 0.051(9)
C45 0.057(7) 0.076(8) 0.045(7) 0.001(6) 0.004(5) -0.004(6)
C46 0.057(7) 0.076(8) 0.045(7) 0.001(6) 0.004(5) -0.004(6)
B2 0.043(8) 0.024(7) 0.023(7) -0.002(5) 0.009(6) 0.014(6)
Cl19 0.079(11) 0.035(8) 0.091(13) -0.030(8) -0.001(10) 0.017(8)
Cl20 0.061(10) 0.117(16) 0.027(8) -0.009(9) 0.000(7) -0.005(10)
C99 0.091(12) 0.067(10) 0.086(13) 0.006(9) 0.004(10) 0.018(9)
Cl12 0.162(6) 0.078(4) 0.132(5) -0.027(4) 0.053(5) 0.012(4)
Cl13 0.200(6) 0.149(5) 0.116(5) -0.012(4) 0.067(4) 0.026(5)
C2Q 0.091(12) 0.067(10) 0.086(13) 0.006(9) 0.004(10) 0.018(9)
P1S 0.0253(14) 0.0249(15) 0.0251(15) 0.0015(12) 0.0017(12) 0.0092(12)
C1S 0.025(6) 0.026(6) 0.017(5) 0.003(4) -0.003(4) 0.004(5)
C2S 0.044(7) 0.034(7) 0.045(8) -0.006(6) 0.006(6) 0.015(6)
C3S 0.048(8) 0.025(6) 0.055(9) 0.010(6) 0.017(6) 0.010(6)
C4S 0.037(7) 0.034(7) 0.050(8) 0.014(6) 0.004(6) 0.013(6)
C5S 0.031(6) 0.042(7) 0.018(6) 0.000(5) 0.008(5) 0.012(5)
C6S 0.041(7) 0.034(7) 0.027(6) -0.005(5) -0.006(5) 0.018(6)
C11S 0.027(6) 0.024(6) 0.030(6) -0.008(5) -0.005(5) 0.010(5)
C12S 0.039(7) 0.061(9) 0.026(7) -0.005(6) 0.000(5) 0.025(7)
C13S 0.061(9) 0.054(8) 0.019(6) -0.015(6) -0.016(6) 0.033(7)
C14S 0.047(8) 0.030(7) 0.066(10) -0.011(7) -0.014(7) 0.018(6)
C15S 0.032(7) 0.042(7) 0.044(8) 0.007(6) 0.001(6) 0.016(6)
C16S 0.029(6) 0.028(6) 0.068(9) 0.011(6) 0.011(6) 0.008(5)
C21S 0.027(6) 0.026(6) 0.026(6) 0.003(5) 0.004(5) 0.006(5)
C22S 0.045(7) 0.043(8) 0.036(7) -0.008(6) -0.005(6) 0.019(6)
C23S 0.065(10) 0.046(9) 0.065(10) -0.028(8) -0.015(8) 0.021(8)
C24S 0.058(9) 0.027(7) 0.103(13) -0.016(8) -0.009(9) 0.023(7)
C25S 0.047(8) 0.036(7) 0.071(10) 0.002(7) 0.014(7) 0.022(6)
C26S 0.037(7) 0.031(6) 0.037(7) 0.005(5) 0.002(5) 0.013(5)
C31S 0.028(6) 0.049(8) 0.041(7) -0.005(6) 0.000(5) 0.025(6)
C32S 0.035(7) 0.054(8) 0.042(8) -0.011(6) 0.004(6) 0.017(6)
C33S 0.064(10) 0.100(13) 0.045(9) -0.029(9) -0.022(8) 0.050(10)
C34S 0.071(11) 0.129(17) 0.040(9) -0.014(10) -0.004(8) 0.066(12)
C35S 0.072(11) 0.105(14) 0.037(9) 0.024(9) 0.023(8) 0.054(10)
C36S 0.040(7) 0.061(9) 0.030(7) -0.001(6) 0.003(6) 0.022(7)
P2S 0.0259(14) 0.0240(14) 0.0242(15) 0.0003(12) -0.0024(11) 0.0075(12)
C41S 0.026(6) 0.028(6) 0.027(6) -0.002(5) -0.004(5) 0.006(5)
C42S 0.038(7) 0.033(6) 0.020(6) -0.004(5) -0.001(5) 0.014(5)
C43S 0.037(7) 0.032(6) 0.034(7) -0.008(5) 0.009(5) 0.007(5)
C44S 0.043(7) 0.044(7) 0.011(5) 0.000(5) -0.005(5) 0.011(6)
C45S 0.050(8) 0.047(8) 0.027(7) 0.009(6) 0.004(6) 0.023(6)
C46S 0.040(7) 0.018(6) 0.046(8) 0.001(5) -0.010(6) 0.009(5)
C51S 0.023(5) 0.024(6) 0.023(6) -0.006(5) -0.009(4) 0.002(5)
C52S 0.036(7) 0.032(6) 0.041(7) -0.001(5) -0.007(5) 0.017(5)
C53S 0.057(8) 0.032(7) 0.024(6) 0.000(5) -0.005(6) 0.021(6)
C54S 0.045(8) 0.019(6) 0.093(12) -0.001(7) -0.024(8) 0.010(6)
C55S 0.035(7) 0.031(7) 0.048(8) 0.003(6) -0.009(6) 0.006(6)
C56S 0.031(6) 0.022(6) 0.049(8) -0.007(5) -0.002(5) 0.009(5)
C61S 0.028(6) 0.021(6) 0.037(7) 0.006(5) -0.003(5) 0.009(5)
C62S 0.034(7) 0.038(7) 0.042(7) -0.001(6) -0.004(6) 0.020(6)
C63S 0.033(7) 0.040(7) 0.045(8) 0.012(6) 0.007(6) 0.020(6)
C64S 0.066(10) 0.063(9) 0.048(9) 0.010(7) 0.017(7) 0.050(8)
C65S 0.060(9) 0.058(8) 0.028(7) -0.014(6) -0.009(6) 0.045(7)
C66S 0.037(7) 0.030(6) 0.039(7) 0.006(5) 0.001(6) 0.018(5)
C71S 0.031(6) 0.026(6) 0.021(6) -0.005(5) -0.005(5) 0.014(5)
C72S 0.036(7) 0.028(7) 0.068(10) 0.001(6) -0.014(6) 0.010(6)
C73S 0.043(7) 0.026(6) 0.044(8) -0.002(6) -0.012(6) 0.004(5)
C74S 0.012(5) 0.026(6) 0.051(8) -0.012(5) -0.004(5) -0.001(4)
C75S 0.037(7) 0.035(7) 0.037(7) 0.004(6) -0.012(6) 0.012(5)
C76S 0.032(6) 0.030(6) 0.030(7) -0.002(5) -0.004(5) 0.003(5)
Cl16 0.301(19) 0.165(11) 0.121(7) 0.059(8) 0.049(12) 0.116(13)
Cl17 0.301(19) 0.165(11) 0.121(7) 0.059(8) 0.049(12) 0.116(13)
Cl26 0.301(19) 0.165(11) 0.121(7) 0.059(8) 0.049(12) 0.116(13)
Cl27 0.28(2) 0.117(10) 0.26(2) -0.008(11) 0.042(16) 0.110(12)
C4Q 0.15(3) 0.22(3) 0.19(3) -0.16(3) -0.02(2) 0.08(2)
Cl14 0.125(5) 0.151(6) 0.176(8) -0.004(5) -0.016(5) 0.078(5)
Cl15 0.096(6) 0.249(16) 0.090(7) 0.023(9) -0.004(5) 0.003(10)
Cl25 0.096(6) 0.249(16) 0.090(7) 0.023(9) -0.004(5) 0.003(10)
C3Q 0.081(16) 0.41(5) 0.060(15) 0.00(2) -0.007(12) 0.09(2)
Cl1S 0.091(3) 0.058(3) 0.120(4) -0.003(3) -0.030(3) 0.023(2)
Cl11 0.054(8) 0.082(10) 0.099(12) 0.004(10) -0.001(10) 0.030(6)
Cl21 0.056(8) 0.18(3) 0.087(15) -0.056(17) -0.018(9) 0.028(14)
C1Q 0.109(15) 0.084(13) 0.060(11) 0.005(9) 0.021(10) 0.066(12)

loop_
_atom_type_symbol
_atom_type_description
_atom_type_scat_dispersion_real
_atom_type_scat_dispersion_imag
_atom_type_scat_source
C C 0.0033 0.0016 'International Tables Vol C Tables 4.2.6.8 and 6.1.1.4'
H H 0.0000 0.0000 'International Tables Vol C Tables 4.2.6.8 and 6.1.1.4'
N N 0.0061 0.0033 'International Tables Vol C Tables 4.2.6.8 and 6.1.1.4'
S S 0.1246 0.1234 'International Tables Vol C Tables 4.2.6.8 and 6.1.1.4'
Fe Fe 0.3463 0.8444 'International Tables Vol C Tables 4.2.6.8 and 6.1.1.4'
Mo Mo -1.6832 0.6857 'International Tables Vol C Tables 4.2.6.8 and 6.1.1.4'
Br Br -0.2901 2.4595 'International Tables Vol C Tables 4.2.6.8 and 6.1.1.4'
Cl Cl 0.1484 0.1585 'International Tables Vol C Tables 4.2.6.8 and 6.1.1.4'
P P 0.1023 0.0942 'International Tables Vol C Tables 4.2.6.8 and 6.1.1.4'
B B 0.0013 0.0007 'International Tables Vol C Tables 4.2.6.8 and 6.1.1.4'

loop_
_geom_angle_atom_site_label_1
_geom_angle_atom_site_label_2
_geom_angle_atom_site_label_3
_geom_angle
N5 Mo1 N3 83.0(3)
N5 Mo1 N1 79.5(3)
N3 Mo1 N1 79.4(3)
N5 Mo1 S3 85.9(2)
N3 Mo1 S3 86.6(2)
N1 Mo1 S3 160.8(3)
N5 Mo1 S4 86.4(2)
N3 Mo1 S4 164.1(2)
N1 Mo1 S4 87.0(3)
S3 Mo1 S4 104.48(10)
N5 Mo1 S1 166.4(2)
N3 Mo1 S1 87.9(2)
N1 Mo1 S1 88.9(2)
S3 Mo1 S1 103.82(10)
S4 Mo1 S1 100.19(10)
N5 Mo1 Fe3 94.5(2)
N3 Mo1 Fe3 139.9(2)
N1 Mo1 Fe3 139.6(3)
S3 Mo1 Fe3 53.40(8)
S4 Mo1 Fe3 52.66(8)
S1 Mo1 Fe3 98.95(8)
N5 Mo1 Fe2 138.6(2)
N3 Mo1 Fe2 96.8(2)
N1 Mo1 Fe2 141.5(2)
S3 Mo1 Fe2 52.94(8)
S4 Mo1 Fe2 98.98(8)
S1 Mo1 Fe2 52.61(8)
Fe3 Mo1 Fe2 59.62(5)
N5 Mo1 Fe1 137.5(2)
N3 Mo1 Fe1 139.1(2)
N1 Mo1 Fe1 99.9(3)
S3 Mo1 Fe1 99.24(8)
S4 Mo1 Fe1 51.39(8)
S1 Mo1 Fe1 51.29(8)
Fe3 Mo1 Fe1 58.51(5)
Fe2 Mo1 Fe1 58.44(5)
S2 Fe1 S4 106.80(13)
S2 Fe1 S1 107.18(12)
S4 Fe1 S1 109.86(12)
S2 Fe1 P1 110.37(13)
S4 Fe1 P1 109.58(13)
S1 Fe1 P1 112.85(13)
S2 Fe1 Fe3 56.10(9)
S4 Fe1 Fe3 54.56(9)
S1 Fe1 Fe3 104.78(10)
P1 Fe1 Fe3 142.36(12)
S2 Fe1 Fe2 56.18(9)
S4 Fe1 Fe2 104.52(10)
S1 Fe1 Fe2 54.85(8)
P1 Fe1 Fe2 145.85(12)
Fe3 Fe1 Fe2 60.99(6)
S2 Fe1 Mo1 104.83(9)
S4 Fe1 Mo1 56.08(8)
S1 Fe1 Mo1 56.76(8)
P1 Fe1 Mo1 144.71(12)
Fe3 Fe1 Mo1 60.31(5)
Fe2 Fe1 Mo1 60.64(5)
Cl2 Fe2 S1 117.0(9)
Cl2 Fe2 S3 111.0(9)
S1 Fe2 S3 110.06(11)
Cl2 Fe2 S2 110.2(8)
S1 Fe2 S2 101.99(12)
S3 Fe2 S2 105.67(12)
Cl2 Fe2 Br2 4.2(12)
S1 Fe2 Br2 113.4(3)
S3 Fe2 Br2 111.3(3)
S2 Fe2 Br2 113.8(3)
Cl2 Fe2 Fe1 145.2(9)
S1 Fe2 Fe1 53.18(8)
S3 Fe2 Fe1 103.26(9)
S2 Fe2 Fe1 52.32(9)
Br2 Fe2 Fe1 145.4(3)
Cl2 Fe2 Fe3 140.7(9)
S1 Fe2 Fe3 102.12(9)
S3 Fe2 Fe3 54.14(8)
S2 Fe2 Fe3 54.49(9)
Br2 Fe2 Fe3 144.4(3)
Fe1 Fe2 Fe3 59.42(6)
Cl2 Fe2 Mo1 147.7(8)
S1 Fe2 Mo1 56.48(8)
S3 Fe2 Mo1 55.52(8)
S2 Fe2 Mo1 102.01(9)
Br2 Fe2 Mo1 144.2(3)
Fe1 Fe2 Mo1 60.92(5)
Fe3 Fe2 Mo1 59.90(5)
Cl3 Fe3 S4 116.1(5)
Cl3 Fe3 S3 109.6(7)
S4 Fe3 S3 110.09(12)
Cl3 Fe3 S2 112.7(7)
S4 Fe3 S2 102.16(12)
S3 Fe3 S2 105.56(12)
Cl3 Fe3 Br3 7.2(7)
S4 Fe3 Br3 109.0(2)
S3 Fe3 Br3 113.0(3)
S2 Fe3 Br3 116.4(3)
Cl3 Fe3 Fe1 147.0(7)
S4 Fe3 Fe1 53.27(9)
S3 Fe3 Fe1 103.14(10)
S2 Fe3 Fe1 52.43(9)
Br3 Fe3 Fe1 143.8(3)
Cl3 Fe3 Fe2 141.5(5)
S4 Fe3 Fe2 102.31(10)
S3 Fe3 Fe2 53.82(8)
S2 Fe3 Fe2 54.69(9)
Br3 Fe3 Fe2 148.67(19)
Fe1 Fe3 Fe2 59.59(6)
Cl3 Fe3 Mo1 144.6(7)
S4 Fe3 Mo1 56.16(8)
S3 Fe3 Mo1 55.69(8)
S2 Fe3 Mo1 102.64(10)
Br3 Fe3 Mo1 140.7(2)
Fe1 Fe3 Mo1 61.19(5)
Fe2 Fe3 Mo1 60.48(5)
Fe1 S1 Fe2 71.97(10)
Fe1 S1 Mo1 71.95(9)
Fe2 S1 Mo1 70.92(9)
Fe1 S2 Fe3 71.46(10)
Fe1 S2 Fe2 71.50(10)
Fe3 S2 Fe2 70.82(10)
Fe2 S3 Fe3 72.03(10)
Fe2 S3 Mo1 71.54(9)
Fe3 S3 Mo1 70.90(9)
Fe1 S4 Fe3 72.17(10)
Fe1 S4 Mo1 72.52(9)
Fe3 S4 Mo1 71.17(9)
C13B P1 C11 103.7(7)
C13B P1 C15B 108.4(8)
C11 P1 C15B 98.4(8)
C13B P1 C15 90.6(17)
C11 P1 C15 115.8(16)
C15B P1 C15 21.8(16)
C13B P1 Fe1 113.2(5)
C11 P1 Fe1 116.1(5)
C15B P1 Fe1 115.5(5)
C15 P1 Fe1 114.0(10)
C1 N1 N2 106.4(9)
C1 N1 Mo1 131.8(8)
N2 N1 Mo1 121.8(7)
C3 N2 N1 110.5(10)
C3 N2 B1 128.8(10)
N1 N2 B1 120.7(9)
C4 N3 N4 104.7(9)
C4 N3 Mo1 132.7(8)
N4 N3 Mo1 122.5(7)
C6 N4 N3 109.3(9)
C6 N4 B1 131.0(10)
N3 N4 B1 119.6(9)
C7 N5 N6 105.4(8)
C7 N5 Mo1 132.8(7)
N6 N5 Mo1 121.5(6)
C9 N6 N5 107.7(10)
C9 N6 B1 132.1(11)
N5 N6 B1 120.1(9)
N1 C1 C2 110.7(11)
C1 C2 C3 104.3(10)
N2 C3 C2 108.2(11)
N3 C4 C5 111.9(10)
C6 C5 C4 104.0(10)
N4 C6 C5 110.0(10)
N5 C7 C8 112.9(11)
C7 C8 C9 104.1(11)
N6 C9 C8 109.9(12)
C12 C11 P1 112.3(10)
C14B C13B P1 112.3(11)
C16 C15 P1 119(2)
C16B C15B P1 119.0(11)
N6 B1 N4 109.1(9)
N6 B1 N2 107.6(10)
N4 B1 N2 108.3(10)
Cl49 C89 Cl39 105.5(15)
Cl9 C75 Cl10 103.7(13)
N15 Mo2 N11 80.5(3)
N15 Mo2 N13 78.6(3)
N11 Mo2 N13 83.2(3)
N15 Mo2 S8 161.3(2)
N11 Mo2 S8 85.9(2)
N13 Mo2 S8 87.2(2)
N15 Mo2 S5 87.9(2)
N11 Mo2 S5 86.0(2)
N13 Mo2 S5 163.9(2)
S8 Mo2 S5 103.96(11)
N15 Mo2 S6 87.8(2)
N11 Mo2 S6 166.3(2)
N13 Mo2 S6 87.7(2)
S8 Mo2 S6 103.82(10)
S5 Mo2 S6 100.59(11)
N15 Mo2 Fe5 140.4(2)
N11 Mo2 Fe5 94.5(2)
N13 Mo2 Fe5 140.2(2)
S8 Mo2 Fe5 53.12(8)
S5 Mo2 Fe5 52.49(8)
S6 Mo2 Fe5 99.00(8)
N15 Mo2 Fe6 140.5(2)
N11 Mo2 Fe6 138.6(2)
N13 Mo2 Fe6 97.4(2)
S8 Mo2 Fe6 52.94(8)
S5 Mo2 Fe6 98.61(8)
S6 Mo2 Fe6 52.68(8)
Fe5 Mo2 Fe6 59.25(5)
N15 Mo2 Fe4 99.0(2)
N11 Mo2 Fe4 137.1(2)
N13 Mo2 Fe4 139.2(2)
S8 Mo2 Fe4 99.68(8)
S5 Mo2 Fe4 51.25(8)
S6 Mo2 Fe4 51.54(8)
Fe5 Mo2 Fe4 58.86(5)
Fe6 Mo2 Fe4 58.79(5)
S7 Fe4 S5 106.22(13)
S7 Fe4 S6 106.17(12)
S5 Fe4 S6 109.60(12)
S7 Fe4 P4 110.16(14)
S5 Fe4 P4 108.32(14)
S6 Fe4 P4 115.95(15)
S7 Fe4 Fe5 56.01(9)
S5 Fe4 Fe5 54.03(9)
S6 Fe4 Fe5 103.57(10)
P4 Fe4 Fe5 140.47(14)
S7 Fe4 Fe6 55.75(9)
S5 Fe4 Fe6 103.30(10)
S6 Fe4 Fe6 54.36(8)
P4 Fe4 Fe6 148.14(13)
Fe5 Fe4 Fe6 60.02(6)
S7 Fe4 Mo2 104.30(10)
S5 Fe4 Mo2 55.92(9)
S6 Fe4 Mo2 56.28(8)
P4 Fe4 Mo2 145.22(11)
Fe5 Fe4 Mo2 59.88(5)
Fe6 Fe4 Mo2 60.04(5)
S5 Fe5 Cl5 116.9(5)
S5 Fe5 S8 110.19(12)
Cl5 Fe5 S8 107.0(6)
S5 Fe5 S7 101.49(12)
Cl5 Fe5 S7 114.7(6)
S8 Fe5 S7 106.07(12)
S5 Fe5 Br5 108.78(17)
Cl5 Fe5 Br5 8.2(6)
S8 Fe5 Br5 111.8(2)
S7 Fe5 Br5 117.9(2)
S5 Fe5 Fe4 53.06(9)
Cl5 Fe5 Fe4 149.2(6)
S8 Fe5 Fe4 103.64(10)
S7 Fe5 Fe4 51.92(9)
Br5 Fe5 Fe4 144.4(2)
S5 Fe5 Fe6 102.50(10)
Cl5 Fe5 Fe6 140.5(5)
S8 Fe5 Fe6 54.07(9)
S7 Fe5 Fe6 54.72(9)
Br5 Fe5 Fe6 148.70(16)
Fe4 Fe5 Fe6 59.99(6)
S5 Fe5 Mo2 56.30(8)
Cl5 Fe5 Mo2 142.8(6)
S8 Fe5 Mo2 55.75(8)
S7 Fe5 Mo2 102.19(9)
Br5 Fe5 Mo2 139.7(2)
Fe4 Fe5 Mo2 61.26(5)
Fe6 Fe5 Mo2 60.50(5)
Cl6 Fe6 S8 109.5(8)
Cl6 Fe6 S6 121.2(8)
S8 Fe6 S6 110.17(12)
Cl6 Fe6 S7 106.5(7)
S8 Fe6 S7 106.49(12)
S6 Fe6 S7 101.73(12)
Cl6 Fe6 Br6 5.2(9)
S8 Fe6 Br6 108.7(3)
S6 Fe6 Br6 117.6(3)
S7 Fe6 Br6 111.5(3)
Cl6 Fe6 Fe4 145.0(7)
S8 Fe6 Fe4 103.73(10)
S6 Fe6 Fe4 53.37(9)
S7 Fe6 Fe4 51.99(9)
Br6 Fe6 Fe4 147.1(3)
Cl6 Fe6 Fe5 135.7(8)
S8 Fe6 Fe5 54.19(9)
S6 Fe6 Fe5 102.74(10)
S7 Fe6 Fe5 55.05(9)
Br6 Fe6 Fe5 139.6(3)
Fe4 Fe6 Fe5 59.99(6)
Cl6 Fe6 Mo2 150.7(7)
S8 Fe6 Mo2 55.67(8)
S6 Fe6 Mo2 56.54(8)
S7 Fe6 Mo2 102.24(9)
Br6 Fe6 Mo2 146.0(2)
Fe4 Fe6 Mo2 61.17(5)
Fe5 Fe6 Mo2 60.25(5)
Fe4 S5 Fe5 72.91(10)
Fe4 S5 Mo2 72.83(10)
Fe5 S5 Mo2 71.22(9)
Fe4 S6 Fe6 72.27(10)
Fe4 S6 Mo2 72.18(9)
Fe6 S6 Mo2 70.78(9)
Fe4 S7 Fe6 72.26(10)
Fe4 S7 Fe5 72.08(10)
Fe6 S7 Fe5 70.22(10)
Fe6 S8 Fe5 71.74(10)
Fe6 S8 Mo2 71.39(9)
Fe5 S8 Mo2 71.13(9)
C45 P4 C43 107.6(7)
C45 P4 C41B 103(3)
C43 P4 C41B 100.1(18)
C45 P4 C41 100.6(12)
C43 P4 C41 105.0(12)
C41B P4 C41 5(2)
C45 P4 Fe4 112.4(6)
C43 P4 Fe4 116.5(4)
C41B P4 Fe4 115(3)
C41 P4 Fe4 113.3(15)
C21 N11 N12 106.2(9)
C21 N11 Mo2 131.8(7)
N12 N11 Mo2 121.9(6)
N11 N12 C23 109.4(9)
N11 N12 B2 119.8(9)
C23 N12 B2 130.8(10)
C24 N13 N14 106.6(9)
C24 N13 Mo2 131.3(7)
N14 N13 Mo2 121.9(6)
N13 N14 C26 109.5(9)
N13 N14 B2 120.4(9)
C26 N14 B2 129.1(10)
C27 N15 N16 104.4(8)
C27 N15 Mo2 134.1(7)
N16 N15 Mo2 121.5(6)
C29 N16 N15 109.2(9)
C29 N16 B2 130.4(10)
N15 N16 B2 120.3(9)
N11 C21 C22 112.3(10)
C21 C22 C23 106.5(11)
N12 C23 C22 105.6(11)
N13 C24 C25 110.9(10)
C26 C25 C24 105.3(11)
C25 C26 N14 107.7(11)
N15 C27 C28 112.5(10)
C27 C28 C29 104.7(10)
N16 C29 C28 109.1(11)
C42 C41 P4 115.4(19)
C42B C41B P4 114(3)
C44 C43 P4 117.6(10)
C46 C45 P4 111.6(11)
N12 B2 N14 109.8(10)
N12 B2 N16 109.2(9)
N14 B2 N16 106.3(9)
Cl20 C99 Cl19 104.5(14)
Cl13 C2Q Cl12 110.8(11)
C1S P1S C21S 109.3(4)
C1S P1S C11S 107.5(4)
C21S P1S C11S 109.6(4)
C1S P1S C31S 111.0(4)
C21S P1S C31S 108.2(4)
C11S P1S C31S 111.2(4)
C2S C1S C6S 120.0
C2S C1S P1S 119.2(4)
C6S C1S P1S 120.7(4)
C3S C2S C1S 120.0
C2S C3S C4S 120.0
C5S C4S C3S 120.0
C4S C5S C6S 120.0
C5S C6S C1S 120.0
C12S C11S C16S 120.0
C12S C11S P1S 120.3(4)
C16S C11S P1S 118.8(4)
C11S C12S C13S 120.0
C14S C13S C12S 120.0
C13S C14S C15S 120.0
C16S C15S C14S 120.0
C15S C16S C11S 120.0
C22S C21S C26S 120.0
C22S C21S P1S 121.5(4)
C26S C21S P1S 118.5(4)
C23S C22S C21S 120.0
C22S C23S C24S 120.0
C23S C24S C25S 120.0
C26S C25S C24S 120.0
C25S C26S C21S 120.0
C32S C31S C36S 120.0
C32S C31S P1S 119.0(5)
C36S C31S P1S 121.0(5)
C31S C32S C33S 120.0
C34S C33S C32S 120.0
C33S C34S C35S 120.0
C36S C35S C34S 120.0
C35S C36S C31S 120.0
C71S P2S C61S 107.8(4)
C71S P2S C41S 112.4(4)
C61S P2S C41S 107.8(4)
C71S P2S C51S 107.3(3)
C61S P2S C51S 110.6(4)
C41S P2S C51S 110.9(3)
C42S C41S C46S 120.0
C42S C41S P2S 122.4(4)
C46S C41S P2S 117.6(4)
C41S C42S C43S 120.0
C44S C43S C42S 120.0
C43S C44S C45S 120.0
C46S C45S C44S 120.0
C45S C46S C41S 120.0
C52S C51S C56S 120.0
C52S C51S P2S 119.3(4)
C56S C51S P2S 120.6(4)
C51S C52S C53S 120.0
C52S C53S C54S 120.0
C55S C54S C53S 120.0
C54S C55S C56S 120.0
C55S C56S C51S 120.0
C62S C61S C66S 120.0
C62S C61S P2S 119.4(4)
C66S C61S P2S 120.5(4)
C61S C62S C63S 120.0
C62S C63S C64S 120.0
C65S C64S C63S 120.0
C66S C65S C64S 120.0
C65S C66S C61S 120.0
C72S C71S C76S 120.0
C72S C71S P2S 120.3(4)
C76S C71S P2S 118.9(4)
C71S C72S C73S 120.0
C74S C73S C72S 120.0
C73S C74S C75S 120.0
C76S C75S C74S 120.0
C75S C76S C71S 120.0
Cl16 C4Q Cl26 44.3(14)
Cl16 C4Q Cl17 97.1(17)
Cl26 C4Q Cl17 86.9(13)
Cl16 C4Q Cl27 63.9(15)
Cl26 C4Q Cl27 101.0(13)
Cl17 C4Q Cl27 71.7(16)
Cl14 C3Q Cl15 103.0(17)
Cl14 C3Q Cl25 131.4(14)
Cl15 C3Q Cl25 54.8(10)
Cl11 C1Q Cl21 25.5(13)
Cl11 C1Q Cl1S 111.3(11)
Cl21 C1Q Cl1S 112.3(12)

loop_
_geom_bond_atom_site_label_1
_geom_bond_atom_site_label_2
_geom_bond_distance
Mo1 N5 2.197(8)
Mo1 N3 2.213(9)
Mo1 N1 2.226(9)
Mo1 S3 2.335(3)
Mo1 S4 2.344(3)
Mo1 S1 2.371(3)
Mo1 Fe3 2.6716(18)
Mo1 Fe2 2.6872(17)
Mo1 Fe1 2.6947(18)
Br2 Fe2 2.355(4)
Br3 Fe3 2.332(4)
Fe1 S2 2.192(3)
Fe1 S4 2.208(3)
Fe1 S1 2.212(3)
Fe1 P1 2.251(3)
Fe1 Fe3 2.622(2)
Fe1 Fe2 2.627(2)
Fe2 Cl2 2.244(9)
Fe2 S1 2.259(3)
Fe2 S3 2.261(3)
Fe2 S2 2.302(3)
Fe2 Fe3 2.664(2)
Fe3 Cl3 2.236(9)
Fe3 S4 2.244(3)
Fe3 S3 2.270(3)
Fe3 S2 2.296(3)
P1 C13B 1.804(14)
P1 C11 1.809(13)
P1 C15B 1.850(15)
P1 C15 1.86(2)
N1 C1 1.330(13)
N1 N2 1.340(13)
N2 C3 1.326(13)
N2 B1 1.537(16)
N3 C4 1.335(13)
N3 N4 1.361(12)
N4 C6 1.335(14)
N4 B1 1.517(16)
N5 C7 1.333(14)
N5 N6 1.387(12)
N6 C9 1.332(15)
N6 B1 1.516(16)
C1 C2 1.379(15)
C2 C3 1.383(18)
C4 C5 1.374(16)
C5 C6 1.343(16)
C7 C8 1.336(15)
C8 C9 1.386(18)
C11 C12 1.55(2)
C13B C14B 1.53(2)
C15 C16 1.45(2)
C15B C16B 1.455(17)
Cl39 C89 1.76(2)
Cl49 C89 1.76(2)
Cl9 C75 1.750(15)
Cl10 C75 1.788(15)
Mo2 N15 2.208(8)
Mo2 N11 2.221(9)
Mo2 N13 2.230(8)
Mo2 S8 2.338(3)
Mo2 S5 2.352(3)
Mo2 S6 2.371(3)
Mo2 Fe5 2.6769(18)
Mo2 Fe6 2.6837(17)
Mo2 Fe4 2.7137(19)
Br5 Fe5 2.342(4)
Br6 Fe6 2.344(4)
Fe4 S7 2.191(3)
Fe4 S5 2.215(3)
Fe4 S6 2.232(3)
Fe4 P4 2.283(4)
Fe4 Fe5 2.649(2)
Fe4 Fe6 2.649(2)
Fe5 S5 2.243(3)
Fe5 Cl5 2.244(9)
Fe5 S8 2.263(3)
Fe5 S7 2.308(3)
Fe5 Fe6 2.650(2)
Fe6 Cl6 2.247(9)
Fe6 S8 2.260(3)
Fe6 S6 2.260(3)
Fe6 S7 2.299(3)
P4 C45 1.783(15)
P4 C43 1.828(13)
P4 C41B 1.862(14)
P4 C41 1.873(13)
N11 C21 1.310(13)
N11 N12 1.366(12)
N12 C23 1.372(14)
N12 B2 1.505(16)
N13 C24 1.318(13)
N13 N14 1.333(12)
N14 C26 1.362(14)
N14 B2 1.538(15)
N15 C27 1.322(13)
N15 N16 1.363(12)
N16 C29 1.328(14)
N16 B2 1.544(15)
C21 C22 1.337(15)
C22 C23 1.392(16)
C24 C25 1.373(17)
C25 C26 1.349(17)
C27 C28 1.344(15)
C28 C29 1.346(16)
C41 C42 1.490(16)
C41B C42B 1.487(16)
C43 C44 1.492(17)
C45 C46 1.51(2)
Cl19 C99 1.75(2)
Cl20 C99 1.75(2)
Cl12 C2Q 1.751(19)
Cl13 C2Q 1.698(19)
P1S C1S 1.772(6)
P1S C21S 1.776(6)
P1S C11S 1.776(6)
P1S C31S 1.787(6)
C1S C2S 1.3900
C1S C6S 1.3900
C2S C3S 1.3900
C3S C4S 1.3900
C4S C5S 1.3900
C5S C6S 1.3900
C11S C12S 1.3900
C11S C16S 1.3900
C12S C13S 1.3900
C13S C14S 1.3900
C14S C15S 1.3900
C15S C16S 1.3900
C21S C22S 1.3900
C21S C26S 1.3900
C22S C23S 1.3900
C23S C24S 1.3900
C24S C25S 1.3900
C25S C26S 1.3900
C31S C32S 1.3900
C31S C36S 1.3900
C32S C33S 1.3900
C33S C34S 1.3900
C34S C35S 1.3900
C35S C36S 1.3900
P2S C71S 1.771(5)
P2S C61S 1.780(6)
P2S C41S 1.786(5)
P2S C51S 1.786(5)
C41S C42S 1.3900
C41S C46S 1.3900
C42S C43S 1.3900
C43S C44S 1.3900
C44S C45S 1.3900
C45S C46S 1.3900
C51S C52S 1.3900
C51S C56S 1.3900
C52S C53S 1.3900
C53S C54S 1.3900
C54S C55S 1.3900
C55S C56S 1.3900
C61S C62S 1.3900
C61S C66S 1.3900
C62S C63S 1.3900
C63S C64S 1.3900
C64S C65S 1.3900
C65S C66S 1.3900
C71S C72S 1.3900
C71S C76S 1.3900
C72S C73S 1.3900
C73S C74S 1.3900
C74S C75S 1.3900
C75S C76S 1.3900
Cl16 C4Q 1.65(3)
Cl17 C4Q 1.94(3)
Cl26 C4Q 1.69(2)
Cl27 C4Q 1.94(3)
Cl14 C3Q 1.61(2)
Cl15 C3Q 1.72(3)
Cl25 C3Q 1.83(3)
Cl1S C1Q 1.754(17)
Cl11 C1Q 1.68(2)
Cl21 C1Q 1.69(2)

loop_
_geom_torsion_atom_site_label_1
_geom_torsion_atom_site_label_2
_geom_torsion_atom_site_label_3
_geom_torsion_atom_site_label_4
_geom_torsion
N5 Mo1 Fe1 S2 93.3(4)
N3 Mo1 Fe1 S2 -96.2(4)
N1 Mo1 Fe1 S2 178.5(2)
S3 Mo1 Fe1 S2 -0.70(13)
S4 Mo1 Fe1 S2 100.50(14)
S1 Mo1 Fe1 S2 -101.05(13)
Fe3 Mo1 Fe1 S2 35.40(10)
Fe2 Mo1 Fe1 S2 -35.95(10)
N5 Mo1 Fe1 S4 -7.2(4)
N3 Mo1 Fe1 S4 163.3(4)
N1 Mo1 Fe1 S4 78.0(2)
S3 Mo1 Fe1 S4 -101.20(12)
S1 Mo1 Fe1 S4 158.44(13)
Fe3 Mo1 Fe1 S4 -65.10(10)
Fe2 Mo1 Fe1 S4 -136.46(11)
N5 Mo1 Fe1 S1 -165.7(4)
N3 Mo1 Fe1 S1 4.9(4)
N1 Mo1 Fe1 S1 -80.4(2)
S3 Mo1 Fe1 S1 100.36(11)
S4 Mo1 Fe1 S1 -158.44(13)
Fe3 Mo1 Fe1 S1 136.45(10)
Fe2 Mo1 Fe1 S1 65.10(10)
N5 Mo1 Fe1 P1 -82.7(4)
N3 Mo1 Fe1 P1 87.9(4)
N1 Mo1 Fe1 P1 2.5(3)
S3 Mo1 Fe1 P1 -176.7(2)
S4 Mo1 Fe1 P1 -75.5(2)
S1 Mo1 Fe1 P1 83.0(2)
Fe3 Mo1 Fe1 P1 -140.6(2)
Fe2 Mo1 Fe1 P1 148.1(2)
N5 Mo1 Fe1 Fe3 57.9(3)
N3 Mo1 Fe1 Fe3 -131.6(4)
N1 Mo1 Fe1 Fe3 143.1(2)
S3 Mo1 Fe1 Fe3 -36.10(9)
S4 Mo1 Fe1 Fe3 65.10(10)
S1 Mo1 Fe1 Fe3 -136.45(10)
Fe2 Mo1 Fe1 Fe3 -71.35(6)
N5 Mo1 Fe1 Fe2 129.2(3)
N3 Mo1 Fe1 Fe2 -60.2(4)
N1 Mo1 Fe1 Fe2 -145.5(2)
S3 Mo1 Fe1 Fe2 35.26(9)
S4 Mo1 Fe1 Fe2 136.46(11)
S1 Mo1 Fe1 Fe2 -65.10(10)
Fe3 Mo1 Fe1 Fe2 71.35(6)
S2 Fe1 Fe2 Cl2 -69.8(16)
S4 Fe1 Fe2 Cl2 -170.5(16)
S1 Fe1 Fe2 Cl2 85.2(16)
P1 Fe1 Fe2 Cl2 6.2(16)
Fe3 Fe1 Fe2 Cl2 -136.5(16)
Mo1 Fe1 Fe2 Cl2 153.3(16)
S2 Fe1 Fe2 S1 -154.99(14)
S4 Fe1 Fe2 S1 104.29(13)
P1 Fe1 Fe2 S1 -78.9(2)
Fe3 Fe1 Fe2 S1 138.34(11)
Mo1 Fe1 Fe2 S1 68.09(9)
S2 Fe1 Fe2 S3 99.70(13)
S4 Fe1 Fe2 S3 -1.01(13)
S1 Fe1 Fe2 S3 -105.30(13)
P1 Fe1 Fe2 S3 175.8(2)
Fe3 Fe1 Fe2 S3 33.04(9)
Mo1 Fe1 Fe2 S3 -37.21(9)
S4 Fe1 Fe2 S2 -100.72(14)
S1 Fe1 Fe2 S2 154.99(14)
P1 Fe1 Fe2 S2 76.1(2)
Fe3 Fe1 Fe2 S2 -66.66(11)
Mo1 Fe1 Fe2 S2 -136.91(11)
S2 Fe1 Fe2 Br2 -77.1(6)
S4 Fe1 Fe2 Br2 -177.8(6)
S1 Fe1 Fe2 Br2 77.9(6)
P1 Fe1 Fe2 Br2 -1.1(6)
Fe3 Fe1 Fe2 Br2 -143.8(6)
Mo1 Fe1 Fe2 Br2 146.0(6)
S2 Fe1 Fe2 Fe3 66.66(11)
S4 Fe1 Fe2 Fe3 -34.05(10)
S1 Fe1 Fe2 Fe3 -138.34(11)
P1 Fe1 Fe2 Fe3 142.7(2)
Mo1 Fe1 Fe2 Fe3 -70.25(5)
S2 Fe1 Fe2 Mo1 136.91(11)
S4 Fe1 Fe2 Mo1 36.20(9)
S1 Fe1 Fe2 Mo1 -68.09(9)
P1 Fe1 Fe2 Mo1 -147.0(2)
Fe3 Fe1 Fe2 Mo1 70.25(5)
N5 Mo1 Fe2 Cl2 81.0(17)
N3 Mo1 Fe2 Cl2 -6.2(17)
N1 Mo1 Fe2 Cl2 -87.8(17)
S3 Mo1 Fe2 Cl2 74.3(17)
S4 Mo1 Fe2 Cl2 175.7(17)
S1 Mo1 Fe2 Cl2 -88.3(17)
Fe3 Mo1 Fe2 Cl2 139.2(17)
Fe1 Mo1 Fe2 Cl2 -151.3(17)
N5 Mo1 Fe2 S1 169.3(4)
N3 Mo1 Fe2 S1 82.1(2)
N1 Mo1 Fe2 S1 0.5(4)
S3 Mo1 Fe2 S1 162.58(13)
S4 Mo1 Fe2 S1 -96.01(11)
Fe3 Mo1 Fe2 S1 -132.46(10)
Fe1 Mo1 Fe2 S1 -62.99(10)
N5 Mo1 Fe2 S3 6.7(4)
N3 Mo1 Fe2 S3 -80.5(2)
N1 Mo1 Fe2 S3 -162.1(4)
S4 Mo1 Fe2 S3 101.41(12)
S1 Mo1 Fe2 S3 -162.58(13)
Fe3 Mo1 Fe2 S3 64.96(10)
Fe1 Mo1 Fe2 S3 134.44(11)
N5 Mo1 Fe2 S2 -94.2(4)
N3 Mo1 Fe2 S2 178.6(2)
N1 Mo1 Fe2 S2 97.0(4)
S3 Mo1 Fe2 S2 -100.88(13)
S4 Mo1 Fe2 S2 0.53(12)
S1 Mo1 Fe2 S2 96.54(12)
Fe3 Mo1 Fe2 S2 -35.93(9)
Fe1 Mo1 Fe2 S2 33.55(9)
N5 Mo1 Fe2 Br2 85.2(7)
N3 Mo1 Fe2 Br2 -2.0(6)
N1 Mo1 Fe2 Br2 -83.6(7)
S3 Mo1 Fe2 Br2 78.5(6)
S4 Mo1 Fe2 Br2 179.9(6)
S1 Mo1 Fe2 Br2 -84.1(6)
Fe3 Mo1 Fe2 Br2 143.5(6)
Fe1 Mo1 Fe2 Br2 -147.1(6)
N5 Mo1 Fe2 Fe1 -127.7(3)
N3 Mo1 Fe2 Fe1 145.1(2)
N1 Mo1 Fe2 Fe1 63.5(4)
S3 Mo1 Fe2 Fe1 -134.44(11)
S4 Mo1 Fe2 Fe1 -33.03(9)
S1 Mo1 Fe2 Fe1 62.99(10)
Fe3 Mo1 Fe2 Fe1 -69.48(6)
N5 Mo1 Fe2 Fe3 -58.2(3)
N3 Mo1 Fe2 Fe3 -145.4(2)
N1 Mo1 Fe2 Fe3 133.0(4)
S3 Mo1 Fe2 Fe3 -64.96(10)
S4 Mo1 Fe2 Fe3 36.45(8)
S1 Mo1 Fe2 Fe3 132.46(10)
Fe1 Mo1 Fe2 Fe3 69.48(6)
S2 Fe1 Fe3 Cl3 73.0(10)
S4 Fe1 Fe3 Cl3 -81.9(10)
S1 Fe1 Fe3 Cl3 174.0(10)
P1 Fe1 Fe3 Cl3 -6.4(10)
Fe2 Fe1 Fe3 Cl3 139.8(10)
Mo1 Fe1 Fe3 Cl3 -149.4(10)
S2 Fe1 Fe3 S4 154.92(14)
S1 Fe1 Fe3 S4 -104.09(13)
P1 Fe1 Fe3 S4 75.5(2)
Fe2 Fe1 Fe3 S4 -138.29(11)
Mo1 Fe1 Fe3 S4 -67.51(10)
S2 Fe1 Fe3 S3 -99.67(13)
S4 Fe1 Fe3 S3 105.42(13)
S1 Fe1 Fe3 S3 1.33(13)
P1 Fe1 Fe3 S3 -179.03(19)
Fe2 Fe1 Fe3 S3 -32.87(9)
Mo1 Fe1 Fe3 S3 37.91(8)
S4 Fe1 Fe3 S2 -154.92(14)
S1 Fe1 Fe3 S2 100.99(13)
P1 Fe1 Fe3 S2 -79.4(2)
Fe2 Fe1 Fe3 S2 66.79(10)
Mo1 Fe1 Fe3 S2 137.57(11)
S2 Fe1 Fe3 Br3 84.3(4)
S4 Fe1 Fe3 Br3 -70.6(4)
S1 Fe1 Fe3 Br3 -174.7(4)
P1 Fe1 Fe3 Br3 4.9(4)
Fe2 Fe1 Fe3 Br3 151.1(4)
Mo1 Fe1 Fe3 Br3 -138.2(4)
S2 Fe1 Fe3 Fe2 -66.79(10)
S4 Fe1 Fe3 Fe2 138.29(11)
S1 Fe1 Fe3 Fe2 34.20(9)
P1 Fe1 Fe3 Fe2 -146.2(2)
Mo1 Fe1 Fe3 Fe2 70.78(5)
S2 Fe1 Fe3 Mo1 -137.57(11)
S4 Fe1 Fe3 Mo1 67.51(10)
S1 Fe1 Fe3 Mo1 -36.58(9)
P1 Fe1 Fe3 Mo1 143.1(2)
Fe2 Fe1 Fe3 Mo1 -70.78(5)
Cl2 Fe2 Fe3 Cl3 -4.0(18)
S1 Fe2 Fe3 Cl3 -178.6(12)
S3 Fe2 Fe3 Cl3 75.3(12)
S2 Fe2 Fe3 Cl3 -82.4(12)
Br2 Fe2 Fe3 Cl3 -0.8(13)
Fe1 Fe2 Fe3 Cl3 -145.6(12)
Mo1 Fe2 Fe3 Cl3 142.5(12)
Cl2 Fe2 Fe3 S4 174.6(13)
S1 Fe2 Fe3 S4 0.11(12)
S3 Fe2 Fe3 S4 -106.02(13)
S2 Fe2 Fe3 S4 96.30(13)
Br2 Fe2 Fe3 S4 177.9(5)
Fe1 Fe2 Fe3 S4 33.08(9)
Mo1 Fe2 Fe3 S4 -38.87(9)
Cl2 Fe2 Fe3 S3 -79.3(13)
S1 Fe2 Fe3 S3 106.12(12)
S2 Fe2 Fe3 S3 -157.69(14)
Br2 Fe2 Fe3 S3 -76.1(6)
Fe1 Fe2 Fe3 S3 139.09(11)
Mo1 Fe2 Fe3 S3 67.15(9)
Cl2 Fe2 Fe3 S2 78.3(13)
S1 Fe2 Fe3 S2 -96.19(13)
S3 Fe2 Fe3 S2 157.69(14)
Br2 Fe2 Fe3 S2 81.6(6)
Fe1 Fe2 Fe3 S2 -63.22(10)
Mo1 Fe2 Fe3 S2 -135.17(11)
Cl2 Fe2 Fe3 Br3 -5.1(14)
S1 Fe2 Fe3 Br3 -179.6(5)
S3 Fe2 Fe3 Br3 74.2(6)
S2 Fe2 Fe3 Br3 -83.5(6)
Br2 Fe2 Fe3 Br3 -1.9(8)
Fe1 Fe2 Fe3 Br3 -146.7(5)
Mo1 Fe2 Fe3 Br3 141.4(5)
Cl2 Fe2 Fe3 Fe1 141.6(13)
S1 Fe2 Fe3 Fe1 -32.97(9)
S3 Fe2 Fe3 Fe1 -139.09(11)
S2 Fe2 Fe3 Fe1 63.22(10)
Br2 Fe2 Fe3 Fe1 144.8(5)
Mo1 Fe2 Fe3 Fe1 -71.95(5)
Cl2 Fe2 Fe3 Mo1 -146.5(13)
S1 Fe2 Fe3 Mo1 38.98(8)
S3 Fe2 Fe3 Mo1 -67.15(9)
S2 Fe2 Fe3 Mo1 135.17(11)
Br2 Fe2 Fe3 Mo1 -143.3(5)
Fe1 Fe2 Fe3 Mo1 71.95(5)
N5 Mo1 Fe3 Cl3 6.5(11)
N3 Mo1 Fe3 Cl3 -78.1(11)
N1 Mo1 Fe3 Cl3 85.5(11)
S3 Mo1 Fe3 Cl3 -74.9(10)
S4 Mo1 Fe3 Cl3 88.4(10)
S1 Mo1 Fe3 Cl3 -175.6(10)
Fe2 Mo1 Fe3 Cl3 -139.2(10)
Fe1 Mo1 Fe3 Cl3 151.5(10)
N5 Mo1 Fe3 S4 -81.9(2)
N3 Mo1 Fe3 S4 -166.5(4)
N1 Mo1 Fe3 S4 -2.9(4)
S3 Mo1 Fe3 S4 -163.35(13)
S1 Mo1 Fe3 S4 96.03(12)
Fe2 Mo1 Fe3 S4 132.43(11)
Fe1 Mo1 Fe3 S4 63.06(10)
N5 Mo1 Fe3 S3 81.4(2)
N3 Mo1 Fe3 S3 -3.1(4)
N1 Mo1 Fe3 S3 160.5(4)
S4 Mo1 Fe3 S3 163.35(13)
S1 Mo1 Fe3 S3 -100.62(11)
Fe2 Mo1 Fe3 S3 -64.22(9)
Fe1 Mo1 Fe3 S3 -133.59(10)
N5 Mo1 Fe3 S2 -178.2(2)
N3 Mo1 Fe3 S2 97.2(4)
N1 Mo1 Fe3 S2 -99.2(4)
S3 Mo1 Fe3 S2 100.36(12)
S4 Mo1 Fe3 S2 -96.29(13)
S1 Mo1 Fe3 S2 -0.26(12)
Fe2 Mo1 Fe3 S2 36.13(9)
Fe1 Mo1 Fe3 S2 -33.23(9)
N5 Mo1 Fe3 Br3 -3.5(4)
N3 Mo1 Fe3 Br3 -88.1(5)
N1 Mo1 Fe3 Br3 75.6(5)
S3 Mo1 Fe3 Br3 -84.9(4)
S4 Mo1 Fe3 Br3 78.4(4)
S1 Mo1 Fe3 Br3 174.5(4)
Fe2 Mo1 Fe3 Br3 -149.1(4)
Fe1 Mo1 Fe3 Br3 141.5(4)
N5 Mo1 Fe3 Fe1 -145.0(2)
N3 Mo1 Fe3 Fe1 130.4(4)
N1 Mo1 Fe3 Fe1 -65.9(4)
S3 Mo1 Fe3 Fe1 133.59(10)
S4 Mo1 Fe3 Fe1 -63.06(10)
S1 Mo1 Fe3 Fe1 32.97(8)
Fe2 Mo1 Fe3 Fe1 69.37(6)
N5 Mo1 Fe3 Fe2 145.6(2)
N3 Mo1 Fe3 Fe2 61.1(4)
N1 Mo1 Fe3 Fe2 -135.3(4)
S3 Mo1 Fe3 Fe2 64.22(9)
S4 Mo1 Fe3 Fe2 -132.43(11)
S1 Mo1 Fe3 Fe2 -36.39(8)
Fe1 Mo1 Fe3 Fe2 -69.37(6)
S2 Fe1 S1 Fe2 21.57(12)
S4 Fe1 S1 Fe2 -94.11(12)
P1 Fe1 S1 Fe2 143.29(13)
Fe3 Fe1 S1 Fe2 -36.95(9)
Mo1 Fe1 S1 Fe2 -75.19(7)
S2 Fe1 S1 Mo1 96.76(11)
S4 Fe1 S1 Mo1 -18.92(11)
P1 Fe1 S1 Mo1 -141.52(13)
Fe3 Fe1 S1 Mo1 38.24(8)
Fe2 Fe1 S1 Mo1 75.19(8)
Cl2 Fe2 S1 Fe1 -140.3(9)
S3 Fe2 S1 Fe1 91.81(12)
S2 Fe2 S1 Fe1 -20.00(11)
Br2 Fe2 S1 Fe1 -142.7(3)
Fe3 Fe2 S1 Fe1 35.82(9)
Mo1 Fe2 S1 Fe1 76.57(8)
Cl2 Fe2 S1 Mo1 143.1(9)
S3 Fe2 S1 Mo1 15.24(11)
S2 Fe2 S1 Mo1 -96.57(10)
Br2 Fe2 S1 Mo1 140.7(3)
Fe1 Fe2 S1 Mo1 -76.57(8)
Fe3 Fe2 S1 Mo1 -40.75(8)
N5 Mo1 S1 Fe1 134.8(10)
N3 Mo1 S1 Fe1 -176.8(2)
N1 Mo1 S1 Fe1 103.7(3)
S3 Mo1 S1 Fe1 -90.84(10)
S4 Mo1 S1 Fe1 16.96(10)
Fe3 Mo1 S1 Fe1 -36.49(8)
Fe2 Mo1 S1 Fe1 -76.60(9)
N5 Mo1 S1 Fe2 -148.6(10)
N3 Mo1 S1 Fe2 -100.2(2)
N1 Mo1 S1 Fe2 -179.7(3)
S3 Mo1 S1 Fe2 -14.24(11)
S4 Mo1 S1 Fe2 93.56(10)
Fe3 Mo1 S1 Fe2 40.11(8)
Fe1 Mo1 S1 Fe2 76.60(9)
S4 Fe1 S2 Fe3 21.15(12)
S1 Fe1 S2 Fe3 -96.55(11)
P1 Fe1 S2 Fe3 140.19(13)
Fe2 Fe1 S2 Fe3 -75.34(9)
Mo1 Fe1 S2 Fe3 -37.32(9)
S4 Fe1 S2 Fe2 96.48(11)
S1 Fe1 S2 Fe2 -21.21(12)
P1 Fe1 S2 Fe2 -144.47(13)
Fe3 Fe1 S2 Fe2 75.34(8)
Mo1 Fe1 S2 Fe2 38.02(9)
Cl3 Fe3 S2 Fe1 -145.7(7)
S4 Fe3 S2 Fe1 -20.34(11)
S3 Fe3 S2 Fe1 94.80(11)
Br3 Fe3 S2 Fe1 -139.0(3)
Fe2 Fe3 S2 Fe1 76.25(9)
Mo1 Fe3 S2 Fe1 37.29(9)
Cl3 Fe3 S2 Fe2 138.1(7)
S4 Fe3 S2 Fe2 -96.58(11)
S3 Fe3 S2 Fe2 18.55(11)
Br3 Fe3 S2 Fe2 144.8(2)
Fe1 Fe3 S2 Fe2 -76.25(9)
Mo1 Fe3 S2 Fe2 -38.96(9)
Cl2 Fe2 S2 Fe1 145.1(9)
S1 Fe2 S2 Fe1 20.24(11)
S3 Fe2 S2 Fe1 -94.84(11)
Br2 Fe2 S2 Fe1 142.8(4)
Fe3 Fe2 S2 Fe1 -76.20(9)
Mo1 Fe2 S2 Fe1 -37.62(9)
Cl2 Fe2 S2 Fe3 -138.7(9)
S1 Fe2 S2 Fe3 96.44(11)
S3 Fe2 S2 Fe3 -18.64(11)
Br2 Fe2 S2 Fe3 -141.0(4)
Fe1 Fe2 S2 Fe3 76.20(9)
Mo1 Fe2 S2 Fe3 38.58(9)
Cl2 Fe2 S3 Fe3 138.2(9)
S1 Fe2 S3 Fe3 -90.68(11)
S2 Fe2 S3 Fe3 18.72(11)
Br2 Fe2 S3 Fe3 142.7(3)
Fe1 Fe2 S3 Fe3 -35.39(9)
Mo1 Fe2 S3 Fe3 -75.27(8)
Cl2 Fe2 S3 Mo1 -146.5(9)
S1 Fe2 S3 Mo1 -15.41(11)
S2 Fe2 S3 Mo1 93.99(11)
Br2 Fe2 S3 Mo1 -142.1(3)
Fe1 Fe2 S3 Mo1 39.87(8)
Fe3 Fe2 S3 Mo1 75.27(8)
Cl3 Fe3 S3 Fe2 -140.3(6)
S4 Fe3 S3 Fe2 90.80(12)
S2 Fe3 S3 Fe2 -18.76(12)
Br3 Fe3 S3 Fe2 -147.1(2)
Fe1 Fe3 S3 Fe2 35.45(9)
Mo1 Fe3 S3 Fe2 76.12(8)
Cl3 Fe3 S3 Mo1 143.6(6)
S4 Fe3 S3 Mo1 14.68(12)
S2 Fe3 S3 Mo1 -94.88(11)
Br3 Fe3 S3 Mo1 136.8(2)
Fe1 Fe3 S3 Mo1 -40.67(8)
Fe2 Fe3 S3 Mo1 -76.12(8)
N5 Mo1 S3 Fe2 -175.6(2)
N3 Mo1 S3 Fe2 101.2(2)
N1 Mo1 S3 Fe2 144.4(7)
S4 Mo1 S3 Fe2 -90.40(10)
S1 Mo1 S3 Fe2 14.18(11)
Fe3 Mo1 S3 Fe2 -76.79(9)
Fe1 Mo1 S3 Fe2 -38.05(8)
N5 Mo1 S3 Fe3 -98.8(2)
N3 Mo1 S3 Fe3 178.0(2)
N1 Mo1 S3 Fe3 -138.9(7)
S4 Mo1 S3 Fe3 -13.61(11)
S1 Mo1 S3 Fe3 90.97(10)
Fe2 Mo1 S3 Fe3 76.79(9)
Fe1 Mo1 S3 Fe3 38.74(8)
S2 Fe1 S4 Fe3 -21.57(12)
S1 Fe1 S4 Fe3 94.35(12)
P1 Fe1 S4 Fe3 -141.13(13)
Fe2 Fe1 S4 Fe3 36.95(9)
Mo1 Fe1 S4 Fe3 75.28(8)
S2 Fe1 S4 Mo1 -96.84(11)
S1 Fe1 S4 Mo1 19.07(11)
P1 Fe1 S4 Mo1 143.59(13)
Fe3 Fe1 S4 Mo1 -75.28(8)
Fe2 Fe1 S4 Mo1 -38.33(9)
Cl3 Fe3 S4 Fe1 143.1(8)
S3 Fe3 S4 Fe1 -91.67(12)
S2 Fe3 S4 Fe1 20.11(11)
Br3 Fe3 S4 Fe1 143.9(3)
Fe2 Fe3 S4 Fe1 -35.97(9)
Mo1 Fe3 S4 Fe1 -77.07(8)
Cl3 Fe3 S4 Mo1 -139.8(8)
S3 Fe3 S4 Mo1 -14.60(12)
S2 Fe3 S4 Mo1 97.18(11)
Br3 Fe3 S4 Mo1 -139.0(3)
Fe1 Fe3 S4 Mo1 77.07(8)
Fe2 Fe3 S4 Mo1 41.11(8)
N5 Mo1 S4 Fe1 175.1(2)
N3 Mo1 S4 Fe1 -136.7(9)
N1 Mo1 S4 Fe1 -105.3(2)
S3 Mo1 S4 Fe1 90.35(10)
S1 Mo1 S4 Fe1 -16.94(10)
Fe3 Mo1 S4 Fe1 76.60(9)
Fe2 Mo1 S4 Fe1 36.46(9)
N5 Mo1 S4 Fe3 98.5(2)
N3 Mo1 S4 Fe3 146.7(9)
N1 Mo1 S4 Fe3 178.1(2)
S3 Mo1 S4 Fe3 13.74(11)
S1 Mo1 S4 Fe3 -93.54(10)
Fe2 Mo1 S4 Fe3 -40.14(8)
Fe1 Mo1 S4 Fe3 -76.60(9)
S2 Fe1 P1 C13B -52.6(6)
S4 Fe1 P1 C13B 64.7(6)
S1 Fe1 P1 C13B -172.5(6)
Fe3 Fe1 P1 C13B 7.9(7)
Fe2 Fe1 P1 C13B -111.9(6)
Mo1 Fe1 P1 C13B 123.2(6)
S2 Fe1 P1 C11 67.1(6)
S4 Fe1 P1 C11 -175.5(6)
S1 Fe1 P1 C11 -52.8(6)
Fe3 Fe1 P1 C11 127.6(6)
Fe2 Fe1 P1 C11 7.8(7)
Mo1 Fe1 P1 C11 -117.0(6)
S2 Fe1 P1 C15B -178.4(7)
S4 Fe1 P1 C15B -61.1(7)
S1 Fe1 P1 C15B 61.7(7)
Fe3 Fe1 P1 C15B -117.9(7)
Fe2 Fe1 P1 C15B 122.3(7)
Mo1 Fe1 P1 C15B -2.6(7)
S2 Fe1 P1 C15 -154.4(19)
S4 Fe1 P1 C15 -37.1(19)
S1 Fe1 P1 C15 85.7(19)
Fe3 Fe1 P1 C15 -93.9(19)
Fe2 Fe1 P1 C15 146.3(19)
Mo1 Fe1 P1 C15 21.4(19)
N5 Mo1 N1 C1 137.7(10)
N3 Mo1 N1 C1 -137.5(10)
S3 Mo1 N1 C1 178.5(6)
S4 Mo1 N1 C1 50.8(9)
S1 Mo1 N1 C1 -49.4(9)
Fe3 Mo1 N1 C1 53.1(11)
Fe2 Mo1 N1 C1 -49.8(11)
Fe1 Mo1 N1 C1 0.9(10)
N5 Mo1 N1 N2 -43.0(8)
N3 Mo1 N1 N2 41.8(8)
S3 Mo1 N1 N2 -2.2(14)
S4 Mo1 N1 N2 -129.9(8)
S1 Mo1 N1 N2 129.9(8)
Fe3 Mo1 N1 N2 -127.6(7)
Fe2 Mo1 N1 N2 129.5(7)
Fe1 Mo1 N1 N2 -179.8(7)
C1 N1 N2 C3 0.3(12)
Mo1 N1 N2 C3 -179.2(7)
C1 N1 N2 B1 179.6(9)
Mo1 N1 N2 B1 0.1(13)
N5 Mo1 N3 C4 -140.9(10)
N1 Mo1 N3 C4 138.6(10)
S3 Mo1 N3 C4 -54.7(10)
S4 Mo1 N3 C4 170.5(7)
S1 Mo1 N3 C4 49.3(10)
Fe3 Mo1 N3 C4 -52.2(11)
Fe2 Mo1 N3 C4 -2.6(10)
Fe1 Mo1 N3 C4 45.5(11)
N5 Mo1 N3 N4 36.0(8)
N1 Mo1 N3 N4 -44.5(8)
S3 Mo1 N3 N4 122.2(8)
S4 Mo1 N3 N4 -12.6(15)
S1 Mo1 N3 N4 -133.8(8)
Fe3 Mo1 N3 N4 124.8(7)
Fe2 Mo1 N3 N4 174.3(7)
Fe1 Mo1 N3 N4 -137.6(6)
C4 N3 N4 C6 -1.2(12)
Mo1 N3 N4 C6 -178.8(7)
C4 N3 N4 B1 -177.8(10)
Mo1 N3 N4 B1 4.5(13)
N3 Mo1 N5 C7 138.4(10)
N1 Mo1 N5 C7 -141.1(11)
S3 Mo1 N5 C7 51.3(10)
S4 Mo1 N5 C7 -53.5(10)
S1 Mo1 N5 C7 -172.9(8)
Fe3 Mo1 N5 C7 -1.5(10)
Fe2 Mo1 N5 C7 45.9(11)
Fe1 Mo1 N5 C7 -47.9(11)
N3 Mo1 N5 N6 -35.2(7)
N1 Mo1 N5 N6 45.3(7)
S3 Mo1 N5 N6 -122.3(7)
S4 Mo1 N5 N6 132.9(7)
S1 Mo1 N5 N6 13.6(16)
Fe3 Mo1 N5 N6 -175.0(7)
Fe2 Mo1 N5 N6 -127.6(6)
Fe1 Mo1 N5 N6 138.6(6)
C7 N5 N6 C9 2.2(12)
Mo1 N5 N6 C9 177.3(7)
C7 N5 N6 B1 179.8(10)
Mo1 N5 N6 B1 -5.1(12)
N2 N1 C1 C2 0.1(12)
Mo1 N1 C1 C2 179.5(7)
N1 C1 C2 C3 -0.4(12)
N1 N2 C3 C2 -0.5(12)
B1 N2 C3 C2 -179.8(11)
C1 C2 C3 N2 0.5(12)
N4 N3 C4 C5 1.7(12)
Mo1 N3 C4 C5 179.0(8)
N3 C4 C5 C6 -1.5(14)
N3 N4 C6 C5 0.2(14)
B1 N4 C6 C5 176.4(11)
C4 C5 C6 N4 0.8(14)
N6 N5 C7 C8 -3.1(13)
Mo1 N5 C7 C8 -177.4(8)
N5 C7 C8 C9 2.7(14)
N5 N6 C9 C8 -0.7(13)
B1 N6 C9 C8 -177.8(11)
C7 C8 C9 N6 -1.1(14)
C13B P1 C11 C12 67.3(11)
C15B P1 C11 C12 178.7(10)
C15 P1 C11 C12 164.8(17)
Fe1 P1 C11 C12 -57.5(11)
C11 P1 C13B C14B 178.8(14)
C15B P1 C13B C14B 74.9(15)
C15 P1 C13B C14B 62.0(18)
Fe1 P1 C13B C14B -54.5(15)
C13B P1 C15 C16 58(4)
C11 P1 C15 C16 -48(5)
C15B P1 C15 C16 -88(5)
Fe1 P1 C15 C16 174(4)
C13B P1 C15B C16B 61.9(16)
C11 P1 C15B C16B -45.7(15)
C15 P1 C15B C16B 99(3)
Fe1 P1 C15B C16B -169.9(12)
C9 N6 B1 N4 -121.5(13)
N5 N6 B1 N4 61.6(13)
C9 N6 B1 N2 121.2(13)
N5 N6 B1 N2 -55.7(12)
C6 N4 B1 N6 123.1(13)
N3 N4 B1 N6 -61.0(13)
C6 N4 B1 N2 -120.0(13)
N3 N4 B1 N2 55.9(13)
C3 N2 B1 N6 -122.0(12)
N1 N2 B1 N6 58.9(12)
C3 N2 B1 N4 120.2(12)
N1 N2 B1 N4 -59.0(13)
N15 Mo2 Fe4 S7 180.0(2)
N11 Mo2 Fe4 S7 -94.4(3)
N13 Mo2 Fe4 S7 97.0(3)
S8 Mo2 Fe4 S7 0.08(13)
S5 Mo2 Fe4 S7 -100.11(14)
S6 Mo2 Fe4 S7 100.10(13)
Fe5 Mo2 Fe4 S7 -35.41(10)
Fe6 Mo2 Fe4 S7 35.18(10)
N15 Mo2 Fe4 S5 -79.9(2)
N11 Mo2 Fe4 S5 5.7(3)
N13 Mo2 Fe4 S5 -162.9(3)
S8 Mo2 Fe4 S5 100.19(12)
S6 Mo2 Fe4 S5 -159.79(13)
Fe5 Mo2 Fe4 S5 64.70(10)
Fe6 Mo2 Fe4 S5 135.29(11)
N15 Mo2 Fe4 S6 79.9(2)
N11 Mo2 Fe4 S6 165.5(3)
N13 Mo2 Fe4 S6 -3.1(3)
S8 Mo2 Fe4 S6 -100.02(12)
S5 Mo2 Fe4 S6 159.79(13)
Fe5 Mo2 Fe4 S6 -135.51(10)
Fe6 Mo2 Fe4 S6 -64.92(10)
N15 Mo2 Fe4 P4 -7.9(3)
N11 Mo2 Fe4 P4 77.7(4)
N13 Mo2 Fe4 P4 -90.9(4)
S8 Mo2 Fe4 P4 172.2(2)
S5 Mo2 Fe4 P4 72.0(2)
S6 Mo2 Fe4 P4 -87.8(2)
Fe5 Mo2 Fe4 P4 136.7(2)
Fe6 Mo2 Fe4 P4 -152.7(2)
N15 Mo2 Fe4 Fe5 -144.6(2)
N11 Mo2 Fe4 Fe5 -59.0(3)
N13 Mo2 Fe4 Fe5 132.4(3)
S8 Mo2 Fe4 Fe5 35.49(9)
S5 Mo2 Fe4 Fe5 -64.70(10)
S6 Mo2 Fe4 Fe5 135.51(10)
Fe6 Mo2 Fe4 Fe5 70.59(6)
N15 Mo2 Fe4 Fe6 144.8(2)
N11 Mo2 Fe4 Fe6 -129.6(3)
N13 Mo2 Fe4 Fe6 61.8(3)
S8 Mo2 Fe4 Fe6 -35.10(9)
S5 Mo2 Fe4 Fe6 -135.29(11)
S6 Mo2 Fe4 Fe6 64.92(10)
Fe5 Mo2 Fe4 Fe6 -70.59(6)
S7 Fe4 Fe5 S5 -154.93(15)
S6 Fe4 Fe5 S5 104.55(14)
P4 Fe4 Fe5 S5 -74.4(2)
Fe6 Fe4 Fe5 S5 138.32(12)
Mo2 Fe4 Fe5 S5 67.70(10)
S7 Fe4 Fe5 Cl5 -73.8(10)
S5 Fe4 Fe5 Cl5 81.1(10)
S6 Fe4 Fe5 Cl5 -174.3(10)
P4 Fe4 Fe5 Cl5 6.7(10)
Fe6 Fe4 Fe5 Cl5 -140.6(10)
Mo2 Fe4 Fe5 Cl5 148.8(10)
S7 Fe4 Fe5 S8 99.89(13)
S5 Fe4 Fe5 S8 -105.18(13)
S6 Fe4 Fe5 S8 -0.64(13)
P4 Fe4 Fe5 S8 -179.56(18)
Fe6 Fe4 Fe5 S8 33.14(9)
Mo2 Fe4 Fe5 S8 -37.48(9)
S5 Fe4 Fe5 S7 154.93(15)
S6 Fe4 Fe5 S7 -100.53(13)
P4 Fe4 Fe5 S7 80.6(2)
Fe6 Fe4 Fe5 S7 -66.75(11)
Mo2 Fe4 Fe5 S7 -137.37(11)
S7 Fe4 Fe5 Br5 -85.9(3)
S5 Fe4 Fe5 Br5 69.1(3)
S6 Fe4 Fe5 Br5 173.6(3)
P4 Fe4 Fe5 Br5 -5.3(4)
Fe6 Fe4 Fe5 Br5 -152.6(3)
Mo2 Fe4 Fe5 Br5 136.8(3)
S7 Fe4 Fe5 Fe6 66.75(11)
S5 Fe4 Fe5 Fe6 -138.32(12)
S6 Fe4 Fe5 Fe6 -33.77(9)
P4 Fe4 Fe5 Fe6 147.30(19)
Mo2 Fe4 Fe5 Fe6 -70.62(5)
S7 Fe4 Fe5 Mo2 137.37(11)
S5 Fe4 Fe5 Mo2 -67.70(10)
S6 Fe4 Fe5 Mo2 36.85(9)
P4 Fe4 Fe5 Mo2 -142.08(19)
Fe6 Fe4 Fe5 Mo2 70.62(5)
N15 Mo2 Fe5 S5 1.0(4)
N11 Mo2 Fe5 S5 81.5(2)
N13 Mo2 Fe5 S5 166.2(4)
S8 Mo2 Fe5 S5 162.94(14)
S6 Mo2 Fe5 S5 -96.49(12)
Fe6 Mo2 Fe5 S5 -132.55(11)
Fe4 Mo2 Fe5 S5 -62.74(11)
N15 Mo2 Fe5 Cl5 -90.3(9)
N11 Mo2 Fe5 Cl5 -9.8(8)
N13 Mo2 Fe5 Cl5 74.9(9)
S8 Mo2 Fe5 Cl5 71.7(8)
S5 Mo2 Fe5 Cl5 -91.3(8)
S6 Mo2 Fe5 Cl5 172.3(8)
Fe6 Mo2 Fe5 Cl5 136.2(8)
Fe4 Mo2 Fe5 Cl5 -154.0(8)
N15 Mo2 Fe5 S8 -162.0(4)
N11 Mo2 Fe5 S8 -81.5(2)
N13 Mo2 Fe5 S8 3.2(4)
S5 Mo2 Fe5 S8 -162.94(14)
S6 Mo2 Fe5 S8 100.57(12)
Fe6 Mo2 Fe5 S8 64.51(10)
Fe4 Mo2 Fe5 S8 134.32(11)
N15 Mo2 Fe5 S7 96.8(4)
N11 Mo2 Fe5 S7 177.2(2)
N13 Mo2 Fe5 S7 -98.0(4)
S8 Mo2 Fe5 S7 -101.27(13)
S5 Mo2 Fe5 S7 95.79(13)
S6 Mo2 Fe5 S7 -0.70(12)
Fe6 Mo2 Fe5 S7 -36.76(9)
Fe4 Mo2 Fe5 S7 33.05(9)
N15 Mo2 Fe5 Br5 -78.1(5)
N11 Mo2 Fe5 Br5 2.3(4)
N13 Mo2 Fe5 Br5 87.1(5)
S8 Mo2 Fe5 Br5 83.8(3)
S5 Mo2 Fe5 Br5 -79.1(3)
S6 Mo2 Fe5 Br5 -175.6(3)
Fe6 Mo2 Fe5 Br5 148.3(3)
Fe4 Mo2 Fe5 Br5 -141.9(3)
N15 Mo2 Fe5 Fe4 63.7(4)
N11 Mo2 Fe5 Fe4 144.2(2)
N13 Mo2 Fe5 Fe4 -131.1(4)
S8 Mo2 Fe5 Fe4 -134.32(11)
S5 Mo2 Fe5 Fe4 62.74(11)
S6 Mo2 Fe5 Fe4 -33.75(9)
Fe6 Mo2 Fe5 Fe4 -69.81(6)
N15 Mo2 Fe5 Fe6 133.5(4)
N11 Mo2 Fe5 Fe6 -146.0(2)
N13 Mo2 Fe5 Fe6 -61.3(4)
S8 Mo2 Fe5 Fe6 -64.51(10)
S5 Mo2 Fe5 Fe6 132.55(11)
S6 Mo2 Fe5 Fe6 36.06(8)
Fe4 Mo2 Fe5 Fe6 69.81(6)
S7 Fe4 Fe6 Cl6 60.8(13)
S5 Fe4 Fe6 Cl6 161.6(13)
S6 Fe4 Fe6 Cl6 -93.7(13)
P4 Fe4 Fe6 Cl6 -11.4(13)
Fe5 Fe4 Fe6 Cl6 128.0(13)
Mo2 Fe4 Fe6 Cl6 -161.7(13)
S7 Fe4 Fe6 S8 -100.37(14)
S5 Fe4 Fe6 S8 0.36(13)
S6 Fe4 Fe6 S8 105.11(13)
P4 Fe4 Fe6 S8 -172.6(2)
Fe5 Fe4 Fe6 S8 -33.21(9)
Mo2 Fe4 Fe6 S8 37.14(9)
S7 Fe4 Fe6 S6 154.52(15)
S5 Fe4 Fe6 S6 -104.75(13)
P4 Fe4 Fe6 S6 82.3(2)
Fe5 Fe4 Fe6 S6 -138.32(11)
Mo2 Fe4 Fe6 S6 -67.97(10)
S5 Fe4 Fe6 S7 100.74(14)
S6 Fe4 Fe6 S7 -154.52(15)
P4 Fe4 Fe6 S7 -72.2(3)
Fe5 Fe4 Fe6 S7 67.16(11)
Mo2 Fe4 Fe6 S7 137.51(12)
S7 Fe4 Fe6 Br6 69.4(5)
S5 Fe4 Fe6 Br6 170.1(5)
S6 Fe4 Fe6 Br6 -85.1(5)
P4 Fe4 Fe6 Br6 -2.8(6)
Fe5 Fe4 Fe6 Br6 136.6(5)
Mo2 Fe4 Fe6 Br6 -153.1(5)
S7 Fe4 Fe6 Fe5 -67.16(11)
S5 Fe4 Fe6 Fe5 33.57(10)
S6 Fe4 Fe6 Fe5 138.32(11)
P4 Fe4 Fe6 Fe5 -139.4(2)
Mo2 Fe4 Fe6 Fe5 70.35(6)
S7 Fe4 Fe6 Mo2 -137.51(12)
S5 Fe4 Fe6 Mo2 -36.78(9)
S6 Fe4 Fe6 Mo2 67.97(10)
P4 Fe4 Fe6 Mo2 150.3(2)
Fe5 Fe4 Fe6 Mo2 -70.35(6)
S5 Fe5 Fe6 Cl6 -172.6(10)
Cl5 Fe5 Fe6 Cl6 9.6(15)
S8 Fe5 Fe6 Cl6 81.4(10)
S7 Fe5 Fe6 Cl6 -77.3(10)
Br5 Fe5 Fe6 Cl6 9.3(11)
Fe4 Fe5 Fe6 Cl6 -139.6(10)
Mo2 Fe5 Fe6 Cl6 148.5(10)
S5 Fe5 Fe6 S8 106.01(13)
Cl5 Fe5 Fe6 S8 -71.7(10)
S7 Fe5 Fe6 S8 -158.64(14)
Br5 Fe5 Fe6 S8 -72.1(5)
Fe4 Fe5 Fe6 S8 139.00(11)
Mo2 Fe5 Fe6 S8 67.13(9)
S5 Fe5 Fe6 S6 0.18(13)
Cl5 Fe5 Fe6 S6 -177.6(10)
S8 Fe5 Fe6 S6 -105.83(13)
S7 Fe5 Fe6 S6 95.52(13)
Br5 Fe5 Fe6 S6 -177.9(5)
Fe4 Fe5 Fe6 S6 33.17(9)
Mo2 Fe5 Fe6 S6 -38.70(9)
S5 Fe5 Fe6 S7 -95.34(13)
Cl5 Fe5 Fe6 S7 86.9(10)
S8 Fe5 Fe6 S7 158.64(14)
Br5 Fe5 Fe6 S7 86.6(5)
Fe4 Fe5 Fe6 S7 -62.36(10)
Mo2 Fe5 Fe6 S7 -134.23(11)
S5 Fe5 Fe6 Br6 -177.7(4)
Cl5 Fe5 Fe6 Br6 4.5(11)
S8 Fe5 Fe6 Br6 76.2(4)
S7 Fe5 Fe6 Br6 -82.4(4)
Br5 Fe5 Fe6 Br6 4.2(7)
Fe4 Fe5 Fe6 Br6 -144.8(4)
Mo2 Fe5 Fe6 Br6 143.4(4)
S5 Fe5 Fe6 Fe4 -32.98(10)
Cl5 Fe5 Fe6 Fe4 149.3(10)
S8 Fe5 Fe6 Fe4 -139.00(11)
S7 Fe5 Fe6 Fe4 62.36(10)
Br5 Fe5 Fe6 Fe4 148.9(5)
Mo2 Fe5 Fe6 Fe4 -71.87(5)
S5 Fe5 Fe6 Mo2 38.88(9)
Cl5 Fe5 Fe6 Mo2 -138.9(10)
S8 Fe5 Fe6 Mo2 -67.13(9)
S7 Fe5 Fe6 Mo2 134.23(11)
Br5 Fe5 Fe6 Mo2 -139.2(5)
Fe4 Fe5 Fe6 Mo2 71.87(5)
N15 Mo2 Fe6 Cl6 94.9(16)
N11 Mo2 Fe6 Cl6 -74.2(16)
N13 Mo2 Fe6 Cl6 13.8(16)
S8 Mo2 Fe6 Cl6 -66.9(16)
S5 Mo2 Fe6 Cl6 -168.0(16)
S6 Mo2 Fe6 Cl6 95.2(16)
Fe5 Mo2 Fe6 Cl6 -131.7(16)
Fe4 Mo2 Fe6 Cl6 158.3(16)
N15 Mo2 Fe6 S8 161.8(4)
N11 Mo2 Fe6 S8 -7.3(3)
N13 Mo2 Fe6 S8 80.8(2)
S5 Mo2 Fe6 S8 -101.03(12)
S6 Mo2 Fe6 S8 162.17(13)
Fe5 Mo2 Fe6 S8 -64.80(10)
Fe4 Mo2 Fe6 S8 -134.74(11)
N15 Mo2 Fe6 S6 -0.4(4)
N11 Mo2 Fe6 S6 -169.5(3)
N13 Mo2 Fe6 S6 -81.4(2)
S8 Mo2 Fe6 S6 -162.17(13)
S5 Mo2 Fe6 S6 96.80(12)
Fe5 Mo2 Fe6 S6 133.02(11)
Fe4 Mo2 Fe6 S6 63.09(10)
N15 Mo2 Fe6 S7 -96.4(4)
N11 Mo2 Fe6 S7 94.5(3)
N13 Mo2 Fe6 S7 -177.5(2)
S8 Mo2 Fe6 S7 101.75(13)
S5 Mo2 Fe6 S7 0.71(12)
S6 Mo2 Fe6 S7 -96.08(13)
Fe5 Mo2 Fe6 S7 36.94(9)
Fe4 Mo2 Fe6 S7 -32.99(9)
N15 Mo2 Fe6 Br6 90.4(6)
N11 Mo2 Fe6 Br6 -78.7(6)
N13 Mo2 Fe6 Br6 9.4(6)
S8 Mo2 Fe6 Br6 -71.4(5)
S5 Mo2 Fe6 Br6 -172.4(5)
S6 Mo2 Fe6 Br6 90.8(5)
Fe5 Mo2 Fe6 Br6 -136.2(5)
Fe4 Mo2 Fe6 Br6 153.9(5)
N15 Mo2 Fe6 Fe4 -63.5(4)
N11 Mo2 Fe6 Fe4 127.4(3)
N13 Mo2 Fe6 Fe4 -144.5(2)
S8 Mo2 Fe6 Fe4 134.74(11)
S5 Mo2 Fe6 Fe4 33.71(9)
S6 Mo2 Fe6 Fe4 -63.09(10)
Fe5 Mo2 Fe6 Fe4 69.94(6)
N15 Mo2 Fe6 Fe5 -133.4(4)
N11 Mo2 Fe6 Fe5 57.5(3)
N13 Mo2 Fe6 Fe5 145.6(2)
S8 Mo2 Fe6 Fe5 64.80(10)
S5 Mo2 Fe6 Fe5 -36.23(9)
S6 Mo2 Fe6 Fe5 -133.02(11)
Fe4 Mo2 Fe6 Fe5 -69.94(6)
S7 Fe4 S5 Fe5 21.46(13)
S6 Fe4 S5 Fe5 -92.83(12)
P4 Fe4 S5 Fe5 139.79(13)
Fe6 Fe4 S5 Fe5 -36.29(10)
Mo2 Fe4 S5 Fe5 -75.07(8)
S7 Fe4 S5 Mo2 96.53(11)
S6 Fe4 S5 Mo2 -17.76(12)
P4 Fe4 S5 Mo2 -145.14(13)
Fe5 Fe4 S5 Mo2 75.07(8)
Fe6 Fe4 S5 Mo2 38.78(8)
Cl5 Fe5 S5 Fe4 -145.5(7)
S8 Fe5 S5 Fe4 92.17(12)
S7 Fe5 S5 Fe4 -19.90(12)
Br5 Fe5 S5 Fe4 -144.9(3)
Fe6 Fe5 S5 Fe4 36.14(10)
Mo2 Fe5 S5 Fe4 77.20(8)
Cl5 Fe5 S5 Mo2 137.3(7)
S8 Fe5 S5 Mo2 14.97(12)
S7 Fe5 S5 Mo2 -97.10(11)
Br5 Fe5 S5 Mo2 137.9(3)
Fe4 Fe5 S5 Mo2 -77.20(8)
Fe6 Fe5 S5 Mo2 -41.05(9)
N15 Mo2 S5 Fe4 103.3(2)
N11 Mo2 S5 Fe4 -176.1(2)
N13 Mo2 S5 Fe4 136.1(8)
S8 Mo2 S5 Fe4 -91.30(11)
S6 Mo2 S5 Fe4 15.97(11)
Fe5 Mo2 S5 Fe4 -77.30(9)
Fe6 Mo2 S5 Fe4 -37.48(9)
N15 Mo2 S5 Fe5 -179.4(2)
N11 Mo2 S5 Fe5 -98.8(2)
N13 Mo2 S5 Fe5 -146.6(8)
S8 Mo2 S5 Fe5 -13.99(11)
S6 Mo2 S5 Fe5 93.27(10)
Fe6 Mo2 S5 Fe5 39.82(9)
Fe4 Mo2 S5 Fe5 77.30(9)
S7 Fe4 S6 Fe6 -21.73(12)
S5 Fe4 S6 Fe6 92.59(12)
P4 Fe4 S6 Fe6 -144.43(13)
Fe5 Fe4 S6 Fe6 36.34(9)
Mo2 Fe4 S6 Fe6 74.91(8)
S7 Fe4 S6 Mo2 -96.65(12)
S5 Fe4 S6 Mo2 17.68(12)
P4 Fe4 S6 Mo2 140.66(13)
Fe5 Fe4 S6 Mo2 -38.58(8)
Fe6 Fe4 S6 Mo2 -74.91(8)
Cl6 Fe6 S6 Fe4 137.9(8)
S8 Fe6 S6 Fe4 -92.40(12)
S7 Fe6 S6 Fe4 20.26(12)
Br6 Fe6 S6 Fe4 142.3(3)
Fe5 Fe6 S6 Fe4 -36.18(9)
Mo2 Fe6 S6 Fe4 -76.77(8)
Cl6 Fe6 S6 Mo2 -145.3(8)
S8 Fe6 S6 Mo2 -15.62(12)
S7 Fe6 S6 Mo2 97.03(11)
Br6 Fe6 S6 Mo2 -140.9(3)
Fe4 Fe6 S6 Mo2 76.77(8)
Fe5 Fe6 S6 Mo2 40.60(8)
N15 Mo2 S6 Fe4 -103.3(2)
N11 Mo2 S6 Fe4 -133.9(10)
N13 Mo2 S6 Fe4 178.0(2)
S8 Mo2 S6 Fe4 91.47(10)
S5 Mo2 S6 Fe4 -15.91(10)
Fe5 Mo2 S6 Fe4 37.39(8)
Fe6 Mo2 S6 Fe4 76.90(9)
N15 Mo2 S6 Fe6 179.8(2)
N11 Mo2 S6 Fe6 149.2(10)
N13 Mo2 S6 Fe6 101.1(2)
S8 Mo2 S6 Fe6 14.57(11)
S5 Mo2 S6 Fe6 -92.81(10)
Fe5 Mo2 S6 Fe6 -39.50(8)
Fe4 Mo2 S6 Fe6 -76.90(9)
S5 Fe4 S7 Fe6 -95.27(12)
S6 Fe4 S7 Fe6 21.35(12)
P4 Fe4 S7 Fe6 147.63(15)
Fe5 Fe4 S7 Fe6 -74.34(9)
Mo2 Fe4 S7 Fe6 -37.15(9)
S5 Fe4 S7 Fe5 -20.93(12)
S6 Fe4 S7 Fe5 95.69(12)
P4 Fe4 S7 Fe5 -138.03(15)
Fe6 Fe4 S7 Fe5 74.34(9)
Mo2 Fe4 S7 Fe5 37.19(9)
Cl6 Fe6 S7 Fe4 -148.5(8)
S8 Fe6 S7 Fe4 94.74(12)
S6 Fe6 S7 Fe4 -20.65(12)
Br6 Fe6 S7 Fe4 -146.8(3)
Fe5 Fe6 S7 Fe4 76.80(9)
Mo2 Fe6 S7 Fe4 37.26(10)
Cl6 Fe6 S7 Fe5 134.7(8)
S8 Fe6 S7 Fe5 17.94(11)
S6 Fe6 S7 Fe5 -97.45(11)
Br6 Fe6 S7 Fe5 136.4(3)
Fe4 Fe6 S7 Fe5 -76.80(9)
Mo2 Fe6 S7 Fe5 -39.54(9)
S5 Fe5 S7 Fe4 20.22(12)
Cl5 Fe5 S7 Fe4 147.3(6)
S8 Fe5 S7 Fe4 -94.93(12)
Br5 Fe5 S7 Fe4 138.9(2)
Fe6 Fe5 S7 Fe4 -77.06(9)
Mo2 Fe5 S7 Fe4 -37.41(9)
S5 Fe5 S7 Fe6 97.28(11)
Cl5 Fe5 S7 Fe6 -135.7(6)
S8 Fe5 S7 Fe6 -17.87(11)
Br5 Fe5 S7 Fe6 -144.1(2)
Fe4 Fe5 S7 Fe6 77.06(9)
Mo2 Fe5 S7 Fe6 39.65(8)
Cl6 Fe6 S8 Fe5 -132.9(7)
S6 Fe6 S8 Fe5 91.41(12)
S7 Fe6 S8 Fe5 -18.14(12)
Br6 Fe6 S8 Fe5 -138.4(3)
Fe4 Fe6 S8 Fe5 35.79(9)
Mo2 Fe6 S8 Fe5 75.62(8)
Cl6 Fe6 S8 Mo2 151.5(7)
S6 Fe6 S8 Mo2 15.79(12)
S7 Fe6 S8 Mo2 -93.76(11)
Br6 Fe6 S8 Mo2 146.0(3)
Fe4 Fe6 S8 Mo2 -39.84(8)
Fe5 Fe6 S8 Mo2 -75.62(8)
S5 Fe5 S8 Fe6 -91.05(12)
Cl5 Fe5 S8 Fe6 140.9(5)
S7 Fe5 S8 Fe6 18.02(11)
Br5 Fe5 S8 Fe6 147.8(2)
Fe4 Fe5 S8 Fe6 -35.78(9)
Mo2 Fe5 S8 Fe6 -75.98(8)
S5 Fe5 S8 Mo2 -15.07(12)
Cl5 Fe5 S8 Mo2 -143.2(5)
S7 Fe5 S8 Mo2 94.00(11)
Br5 Fe5 S8 Mo2 -136.2(2)
Fe4 Fe5 S8 Mo2 40.20(8)
Fe6 Fe5 S8 Mo2 75.98(8)
N15 Mo2 S8 Fe6 -141.7(7)
N11 Mo2 S8 Fe6 175.2(2)
N13 Mo2 S8 Fe6 -101.5(2)
S5 Mo2 S8 Fe6 90.32(11)
S6 Mo2 S8 Fe6 -14.52(11)
Fe5 Mo2 S8 Fe6 76.45(9)
Fe4 Mo2 S8 Fe6 38.04(9)
N15 Mo2 S8 Fe5 141.9(7)
N11 Mo2 S8 Fe5 98.7(2)
N13 Mo2 S8 Fe5 -177.9(2)
S5 Mo2 S8 Fe5 13.87(11)
S6 Mo2 S8 Fe5 -90.97(10)
Fe6 Mo2 S8 Fe5 -76.45(9)
Fe4 Mo2 S8 Fe5 -38.40(9)
S7 Fe4 P4 C45 -38.9(6)
S5 Fe4 P4 C45 -154.7(5)
S6 Fe4 P4 C45 81.7(6)
Fe5 Fe4 P4 C45 -99.5(6)
Fe6 Fe4 P4 C45 18.1(6)
Mo2 Fe4 P4 C45 149.2(5)
S7 Fe4 P4 C43 -163.8(5)
S5 Fe4 P4 C43 80.4(6)
S6 Fe4 P4 C43 -43.2(6)
Fe5 Fe4 P4 C43 135.6(5)
Fe6 Fe4 P4 C43 -106.8(6)
Mo2 Fe4 P4 C43 24.3(6)
S7 Fe4 P4 C41B 79(2)
S5 Fe4 P4 C41B -36(2)
S6 Fe4 P4 C41B -160(2)
Fe5 Fe4 P4 C41B 19(2)
Fe6 Fe4 P4 C41B 136(2)
Mo2 Fe4 P4 C41B -92(2)
S7 Fe4 P4 C41 74.3(10)
S5 Fe4 P4 C41 -41.5(10)
S6 Fe4 P4 C41 -165.2(10)
Fe5 Fe4 P4 C41 13.7(10)
Fe6 Fe4 P4 C41 131.2(10)
Mo2 Fe4 P4 C41 -97.6(10)
N15 Mo2 N11 C21 138.7(10)
N13 Mo2 N11 C21 -141.8(10)
S8 Mo2 N11 C21 -54.2(9)
S5 Mo2 N11 C21 50.2(9)
S6 Mo2 N11 C21 169.7(7)
Fe5 Mo2 N11 C21 -1.7(9)
Fe6 Mo2 N11 C21 -48.3(11)
Fe4 Mo2 N11 C21 45.7(11)
N15 Mo2 N11 N12 -44.7(7)
N13 Mo2 N11 N12 34.8(7)
S8 Mo2 N11 N12 122.4(7)
S5 Mo2 N11 N12 -133.2(7)
S6 Mo2 N11 N12 -13.7(15)
Fe5 Mo2 N11 N12 174.9(7)
Fe6 Mo2 N11 N12 128.3(6)
Fe4 Mo2 N11 N12 -137.7(6)
C21 N11 N12 C23 -1.0(11)
Mo2 N11 N12 C23 -178.3(7)
C21 N11 N12 B2 -177.6(9)
Mo2 N11 N12 B2 5.1(12)
N15 Mo2 N13 C24 -126.3(10)
N11 Mo2 N13 C24 152.1(10)
S8 Mo2 N13 C24 65.9(10)
S5 Mo2 N13 C24 -159.8(8)
S6 Mo2 N13 C24 -38.1(10)
Fe5 Mo2 N13 C24 63.3(11)
Fe6 Mo2 N13 C24 13.9(10)
Fe4 Mo2 N13 C24 -35.6(11)
N15 Mo2 N13 N14 47.2(8)
N11 Mo2 N13 N14 -34.4(8)
S8 Mo2 N13 N14 -120.6(8)
S5 Mo2 N13 N14 13.7(15)
S6 Mo2 N13 N14 135.4(8)
Fe5 Mo2 N13 N14 -123.2(7)
Fe6 Mo2 N13 N14 -172.7(7)
Fe4 Mo2 N13 N14 137.8(6)
C24 N13 N14 C26 -0.3(12)
Mo2 N13 N14 C26 -175.1(7)
C24 N13 N14 B2 169.4(10)
Mo2 N13 N14 B2 -5.5(13)
N11 Mo2 N15 C27 -141.7(10)
N13 Mo2 N15 C27 133.4(10)
S8 Mo2 N15 C27 174.5(6)
S5 Mo2 N15 C27 -55.4(9)
S6 Mo2 N15 C27 45.3(9)
Fe5 Mo2 N15 C27 -56.2(11)
Fe6 Mo2 N15 C27 45.6(11)
Fe4 Mo2 N15 C27 -5.2(9)
N11 Mo2 N15 N16 40.8(7)
N13 Mo2 N15 N16 -44.1(7)
S8 Mo2 N15 N16 -3.0(13)
S5 Mo2 N15 N16 127.1(7)
S6 Mo2 N15 N16 -132.2(7)
Fe5 Mo2 N15 N16 126.3(6)
Fe6 Mo2 N15 N16 -131.9(6)
Fe4 Mo2 N15 N16 177.3(7)
C27 N15 N16 C29 0.4(11)
Mo2 N15 N16 C29 178.5(6)
C27 N15 N16 B2 -177.2(9)
Mo2 N15 N16 B2 0.9(12)
N12 N11 C21 C22 1.7(12)
Mo2 N11 C21 C22 178.7(7)
N11 C21 C22 C23 -1.7(13)
N11 N12 C23 C22 0.0(12)
B2 N12 C23 C22 176.1(10)
C21 C22 C23 N12 1.0(13)
N14 N13 C24 C25 0.7(13)
Mo2 N13 C24 C25 174.9(8)
N13 C24 C25 C26 -0.9(14)
C24 C25 C26 N14 0.7(14)
N13 N14 C26 C25 -0.3(13)
B2 N14 C26 C25 -168.7(11)
N16 N15 C27 C28 -0.3(11)
Mo2 N15 C27 C28 -178.0(7)
N15 C27 C28 C29 0.0(12)
N15 N16 C29 C28 -0.4(12)
B2 N16 C29 C28 176.9(10)
C27 C28 C29 N16 0.2(12)
C45 P4 C41 C42 -170(3)
C43 P4 C41 C42 -58(3)
Fe4 P4 C41 C42 70(3)
C45 P4 C41B C42B 69(6)
C43 P4 C41B C42B 180(5)
Fe4 P4 C41B C42B -54(6)
C45 P4 C43 C44 44.1(14)
C41B P4 C43 C44 -64(3)
C41 P4 C43 C44 -62.5(18)
Fe4 P4 C43 C44 171.3(10)
C43 P4 C45 C46 70.2(14)
C41B P4 C45 C46 176(2)
C41 P4 C45 C46 179.8(18)
Fe4 P4 C45 C46 -59.4(13)
N11 N12 B2 N14 -61.0(12)
C23 N12 B2 N14 123.2(12)
N11 N12 B2 N16 55.2(12)
C23 N12 B2 N16 -120.6(12)
N13 N14 B2 N12 61.8(13)
C26 N14 B2 N12 -130.8(12)
N13 N14 B2 N16 -56.2(13)
C26 N14 B2 N16 111.2(12)
C29 N16 B2 N12 123.6(12)
N15 N16 B2 N12 -59.3(12)
C29 N16 B2 N14 -118.0(12)
N15 N16 B2 N14 59.1(12)
C21S P1S C1S C2S -165.7(4)
C11S P1S C1S C2S -46.8(5)
C31S P1S C1S C2S 75.0(5)
C21S P1S C1S C6S 17.0(5)
C11S P1S C1S C6S 136.0(4)
C31S P1S C1S C6S -102.2(5)
C6S C1S C2S C3S 0.0
P1S C1S C2S C3S -177.3(6)
C1S C2S C3S C4S 0.0
C2S C3S C4S C5S 0.0
C3S C4S C5S C6S 0.0
C4S C5S C6S C1S 0.0
C2S C1S C6S C5S 0.0
P1S C1S C6S C5S 177.2(6)
C1S P1S C11S C12S -30.8(5)
C21S P1S C11S C12S 87.9(5)
C31S P1S C11S C12S -152.5(4)
C1S P1S C11S C16S 159.9(4)
C21S P1S C11S C16S -81.4(5)
C31S P1S C11S C16S 38.2(6)
C16S C11S C12S C13S 0.0
P1S C11S C12S C13S -169.2(6)
C11S C12S C13S C14S 0.0
C12S C13S C14S C15S 0.0
C13S C14S C15S C16S 0.0
C14S C15S C16S C11S 0.0
C12S C11S C16S C15S 0.0
P1S C11S C16S C15S 169.3(6)
C1S P1S C21S C22S 100.7(5)
C11S P1S C21S C22S -16.9(6)
C31S P1S C21S C22S -138.4(5)
C1S P1S C21S C26S -77.5(5)
C11S P1S C21S C26S 164.8(4)
C31S P1S C21S C26S 43.4(6)
C26S C21S C22S C23S 0.0
P1S C21S C22S C23S -178.2(6)
C21S C22S C23S C24S 0.0
C22S C23S C24S C25S 0.0
C23S C24S C25S C26S 0.0
C24S C25S C26S C21S 0.0
C22S C21S C26S C25S 0.0
P1S C21S C26S C25S 178.3(6)
C1S P1S C31S C32S -26.3(6)
C21S P1S C31S C32S -146.2(5)
C11S P1S C31S C32S 93.3(5)
C1S P1S C31S C36S 151.7(4)
C21S P1S C31S C36S 31.8(6)
C11S P1S C31S C36S -88.6(5)
C36S C31S C32S C33S 0.0
P1S C31S C32S C33S 178.0(6)
C31S C32S C33S C34S 0.0
C32S C33S C34S C35S 0.0
C33S C34S C35S C36S 0.0
C34S C35S C36S C31S 0.0
C32S C31S C36S C35S 0.0
P1S C31S C36S C35S -178.0(6)
C71S P2S C41S C42S 104.5(5)
C61S P2S C41S C42S -136.8(4)
C51S P2S C41S C42S -15.6(5)
C71S P2S C41S C46S -73.7(5)
C61S P2S C41S C46S 45.0(5)
C51S P2S C41S C46S 166.1(4)
C46S C41S C42S C43S 0.0
P2S C41S C42S C43S -178.2(6)
C41S C42S C43S C44S 0.0
C42S C43S C44S C45S 0.0
C43S C44S C45S C46S 0.0
C44S C45S C46S C41S 0.0
C42S C41S C46S C45S 0.0
P2S C41S C46S C45S 178.3(5)
C71S P2S C51S C52S -54.4(5)
C61S P2S C51S C52S -171.7(4)
C41S P2S C51S C52S 68.8(5)
C71S P2S C51S C56S 123.3(5)
C61S P2S C51S C56S 6.0(5)
C41S P2S C51S C56S -113.5(5)
C56S C51S C52S C53S 0.0
P2S C51S C52S C53S 177.7(5)
C51S C52S C53S C54S 0.0
C52S C53S C54S C55S 0.0
C53S C54S C55S C56S 0.0
C54S C55S C56S C51S 0.0
C52S C51S C56S C55S 0.0
P2S C51S C56S C55S -177.7(6)
C71S P2S C61S C62S 171.2(4)
C41S P2S C61S C62S 49.6(5)
C51S P2S C61S C62S -71.7(5)
C71S P2S C61S C66S -11.7(5)
C41S P2S C61S C66S -133.3(4)
C51S P2S C61S C66S 105.3(5)
C66S C61S C62S C63S 0.0
P2S C61S C62S C63S 177.1(6)
C61S C62S C63S C64S 0.0
C62S C63S C64S C65S 0.0
C63S C64S C65S C66S 0.0
C64S C65S C66S C61S 0.0
C62S C61S C66S C65S 0.0
P2S C61S C66S C65S -177.0(6)
C61S P2S C71S C72S -82.1(5)
C41S P2S C71S C72S 36.6(5)
C51S P2S C71S C72S 158.7(4)
C61S P2S C71S C76S 87.7(5)
C41S P2S C71S C76S -153.7(4)
C51S P2S C71S C76S -31.5(5)
C76S C71S C72S C73S 0.0
P2S C71S C72S C73S 169.7(6)
C71S C72S C73S C74S 0.0
C72S C73S C74S C75S 0.0
C73S C74S C75S C76S 0.0
C74S C75S C76S C71S 0.0
C72S C71S C76S C75S 0.0
P2S C71S C76S C75S -169.8(6)
